data_7050700
loop_
_publ_author_name
'Carolina Manzur'
'Mauricio Fuentealba'
'Lorena Mill\'an'
'Francisco Gajardo'
'David Carrillo'
'Jose A. Mata'
'Sourisak Sinbandhit'
'Paul Hamon'
'Jean-Ren\'e Hamon'
'Samia Kahlal'
'Jean-Yves Saillard'

_publ_section_title
;
 Homodimetallic iron(II) hydrazones: syntheses, spectroscopic,
 electrochemical, and theoretical investigations. X-Ray crystal
 structure of both syn- and anti- rotamers of
 [(\h5-Cp)Fe(\h6-C6H5)--NHNC(Me)--(\h5-C5H4) Fe(\h5-Cp)]+PF6&#x2212;
;
_journal_issue 2
_journal_name_full 'New J. Chem.'
_journal_page_first 213
_journal_page_last 221
_journal_paper_doi 10.1039/b107631k
_journal_volume 26
_journal_year 2002
_chemical_formula_sum 'C23 H23 F6 Fe2 N2 P'
_chemical_formula_weight 584.10
_chemical_name_systematic
;
[(n5-Cp)Fe(n6-C6H5)-NHN==C(Me)-(n5-C5H4)Fe(n5-Cp)]+PF6-
;
_space_group_IT_number 14
_symmetry_cell_setting monoclinic
_symmetry_space_group_name_Hall '-P 2ybc'
_symmetry_space_group_name_H-M 'P 1 21/c 1'
_atom_sites_solution_hydrogens geom
_atom_sites_solution_primary direct
_atom_sites_solution_secondary difmap
_audit_creation_method SHELXL-97
_cell_angle_alpha 90.00
_cell_angle_beta 95.679(12)
_cell_angle_gamma 90.00
_cell_formula_units_Z 8
_cell_length_a 14.819(2)
_cell_length_b 16.500(4)
_cell_length_c 19.295(3)
_cell_measurement_temperature 293(2)
_cell_volume 4694.7(15)
_computing_structure_refinement 'SHELXL-97 (Sheldrick, 1997)'
_computing_structure_solution 'SHELXS-97 (Sheldrick, 1990)'
_diffrn_ambient_temperature 293(2)
_diffrn_measured_fraction_theta_full 0.951
_diffrn_measured_fraction_theta_max 0.951
_diffrn_radiation_monochromator graphite
_diffrn_radiation_source 'fine-focus sealed tube'
_diffrn_radiation_type MoK\a
_diffrn_radiation_wavelength 0.71073
_diffrn_reflns_av_R_equivalents 0.0491
_diffrn_reflns_av_sigmaI/netI 0.0722
_diffrn_reflns_limit_h_max 14
_diffrn_reflns_limit_h_min -13
_diffrn_reflns_limit_k_max 15
_diffrn_reflns_limit_k_min -12
_diffrn_reflns_limit_l_max 18
_diffrn_reflns_limit_l_min -14
_diffrn_reflns_number 7385
_diffrn_reflns_theta_full 19.79
_diffrn_reflns_theta_max 19.79
_diffrn_reflns_theta_min 1.38
_exptl_absorpt_coefficient_mu 1.366
_exptl_absorpt_correction_T_max 1.955177
_exptl_absorpt_correction_T_min 1.414594
_exptl_absorpt_correction_type 'Bruker Sadabs'
_exptl_crystal_colour orange
_exptl_crystal_density_diffrn 1.653
_exptl_crystal_density_method 'not measured'
_exptl_crystal_description Prism
_exptl_crystal_F_000 2368
_exptl_crystal_size_max 0.33
_exptl_crystal_size_mid 0.12
_exptl_crystal_size_min 0.10
_refine_diff_density_max 0.411
_refine_diff_density_min -0.297
_refine_diff_density_rms 0.061
_refine_ls_extinction_method none
_refine_ls_goodness_of_fit_ref 0.952
_refine_ls_hydrogen_treatment mixed
_refine_ls_matrix_type full
_refine_ls_number_parameters 613
_refine_ls_number_reflns 4049
_refine_ls_number_restraints 0
_refine_ls_restrained_S_all 0.952
_refine_ls_R_factor_all 0.0917
_refine_ls_R_factor_gt 0.0472
_refine_ls_shift/su_max 0.257
_refine_ls_shift/su_mean 0.047
_refine_ls_structure_factor_coef Fsqd
_refine_ls_weighting_details 'calc w==1/[\s^2^(Fo^2^)+(0.0687P)^2^+0.0000P] where P==(Fo^2^+2Fc^2^)/3'
_refine_ls_weighting_scheme calc
_refine_ls_wR_factor_gt 0.1045
_refine_ls_wR_factor_ref 0.1211
_reflns_number_gt 2562
_reflns_number_total 4049
_reflns_threshold_expression >2sigma(I)
_cod_data_source_file b107631k.txt
_cod_data_source_block Compund_9
_cod_depositor_comments
;
The following automatic conversions were performed:
'_symmetry_cell_setting' value 'Monoclinic' changed to 'monoclinic'
according to '/home/saulius/struct/CIF-dictionaries/cif_core.dic'
dictionary named 'cif_core.dic' version 2.4.1 from 2010-06-29.

Automatic conversion script
Id: cif_fix_enum 1527 2010-12-29 10:47:43Z saulius 
;
_cod_original_cell_volume 4694.7(14)
_cod_original_sg_symbol_H-M P2(1)/c
_cod_database_code 7050700

loop_
_symmetry_equiv_pos_as_xyz
'x, y, z'
'-x, y+1/2, -z+1/2'
'-x, -y, -z'
'x, -y-1/2, z-1/2'

loop_
_atom_site_label
_atom_site_type_symbol
_atom_site_fract_x
_atom_site_fract_y
_atom_site_fract_z
_atom_site_U_iso_or_equiv
_atom_site_adp_type
_atom_site_occupancy
_atom_site_symmetry_multiplicity
_atom_site_calc_flag
_atom_site_refinement_flags
_atom_site_disorder_assembly
_atom_site_disorder_group
Fe1 Fe 0.10663(8) 0.15454(7) 0.37900(6) 0.0442(4) Uani 1 1 d . . .
C1 C 0.0864(9) 0.0397(6) 0.4131(6) 0.077(3) Uani 1 1 d . . .
H1 H 0.0546 -0.0013 0.3884 0.093 Uiso 1 1 calc R . .
P1 P -0.06449(19) 0.19640(19) 0.06774(15) 0.0689(9) Uani 1 1 d . . .
Fe2 Fe 0.31057(9) 0.03961(7) 0.03806(6) 0.0519(4) Uani 1 1 d . . .
C2 C 0.1790(9) 0.0563(7) 0.4132(6) 0.076(3) Uani 1 1 d . . .
H2 H 0.2195 0.0288 0.3877 0.091 Uiso 1 1 calc R . .
F2 F 0.0398(4) 0.2060(4) 0.0909(4) 0.129(3) Uani 1 1 d . . .
C3 C 0.2003(7) 0.1217(7) 0.4584(6) 0.069(3) Uani 1 1 d . . .
H3 H 0.2573 0.1446 0.4688 0.082 Uiso 1 1 calc R . .
F3 F -0.1679(4) 0.1882(5) 0.0464(4) 0.144(3) Uani 1 1 d . . .
C4 C 0.1203(9) 0.1460(6) 0.4849(5) 0.064(3) Uani 1 1 d . . .
H4 H 0.1148 0.1885 0.5159 0.077 Uiso 1 1 calc R . .
F4 F -0.0766(5) 0.2873(5) 0.0742(5) 0.186(4) Uani 1 1 d . . .
C5 C 0.0503(7) 0.0964(8) 0.4573(6) 0.067(3) Uani 1 1 d . . .
H5 H -0.0100 0.1000 0.4664 0.080 Uiso 1 1 calc R . .
F5 F -0.0466(5) 0.2128(6) -0.0070(4) 0.182(4) Uani 1 1 d . . .
C6 C 0.0974(7) 0.1498(6) 0.2667(5) 0.055(3) Uani 1 1 d . . .
N6 N 0.1037(6) 0.0864(5) 0.2210(4) 0.067(2) Uani 1 1 d . . .
H6 H 0.0562 0.0592 0.2063 0.080 Uiso 1 1 calc R . .
F6 F -0.0832(5) 0.1828(8) 0.1418(4) 0.215(5) Uani 1 1 d . . .
N7 N 0.1869(5) 0.0668(5) 0.1989(4) 0.056(2) Uani 1 1 d . . .
C7 C 0.0131(7) 0.1698(6) 0.2903(5) 0.054(3) Uani 1 1 d . . .
H7 H -0.0385 0.1407 0.2739 0.065 Uiso 1 1 calc R . .
F7 F -0.0490(6) 0.1073(5) 0.0607(7) 0.242(6) Uani 1 1 d . . .
C8 C 0.0062(6) 0.2327(6) 0.3377(5) 0.056(3) Uani 1 1 d . . .
H8 H -0.0501 0.2460 0.3520 0.067 Uiso 1 1 calc R . .
C9 C 0.0831(8) 0.2757(5) 0.3640(4) 0.060(3) Uani 1 1 d . . .
H9 H 0.0778 0.3177 0.3955 0.072 Uiso 1 1 calc R . .
C10 C 0.1687(7) 0.2558(6) 0.3432(5) 0.061(3) Uani 1 1 d . . .
H10 H 0.2200 0.2846 0.3606 0.073 Uiso 1 1 calc R . .
C11 C 0.1760(6) 0.1915(6) 0.2955(4) 0.056(3) Uani 1 1 d . . .
H11 H 0.2327 0.1765 0.2830 0.067 Uiso 1 1 calc R . .
C12 C 0.1887(7) 0.0072(6) 0.1550(5) 0.052(3) Uani 1 1 d . . .
C13 C 0.1078(7) -0.0434(6) 0.1302(5) 0.085(3) Uani 1 1 d . . .
H13A H 0.0562 -0.0254 0.1523 0.127 Uiso 1 1 calc R . .
H13B H 0.1200 -0.0992 0.1418 0.127 Uiso 1 1 calc R . .
H13C H 0.0956 -0.0381 0.0806 0.127 Uiso 1 1 calc R . .
C14 C 0.2764(7) -0.0079(6) 0.1298(5) 0.050(2) Uani 1 1 d . . .
C15 C 0.3545(7) 0.0393(6) 0.1408(5) 0.059(3) Uani 1 1 d . . .
H15 H 0.3604 0.0852 0.1689 0.071 Uiso 1 1 calc R . .
C16 C 0.4225(7) 0.0079(6) 0.1036(5) 0.064(3) Uani 1 1 d . . .
H16 H 0.4812 0.0279 0.1033 0.077 Uiso 1 1 calc R . .
C17 C 0.3854(8) -0.0600(6) 0.0667(5) 0.066(3) Uani 1 1 d . . .
H17 H 0.4157 -0.0924 0.0370 0.080 Uiso 1 1 calc R . .
C18 C 0.2953(8) -0.0709(5) 0.0818(5) 0.058(3) Uani 1 1 d . . .
H18 H 0.2556 -0.1112 0.0641 0.070 Uiso 1 1 calc R . .
C19 C 0.2224(15) 0.0464(9) -0.0486(9) 0.085(4) Uani 1 1 d . . .
H19 H 0.1831 0.0055 -0.0655 0.102 Uiso 1 1 calc R . .
C20 C 0.2031(11) 0.1071(16) -0.0005(11) 0.114(6) Uani 1 1 d . . .
H20 H 0.1500 0.1140 0.0207 0.136 Uiso 1 1 calc R . .
C21 C 0.281(2) 0.1542(8) 0.0081(7) 0.111(6) Uani 1 1 d . . .
H21 H 0.2888 0.1995 0.0368 0.133 Uiso 1 1 calc R . .
C22 C 0.3441(10) 0.1236(13) -0.0321(11) 0.107(6) Uani 1 1 d . . .
H22 H 0.4020 0.1440 -0.0359 0.129 Uiso 1 1 calc R . .
C23 C 0.3059(15) 0.0581(12) -0.0653(6) 0.095(4) Uani 1 1 d . . .
H23 H 0.3345 0.0255 -0.0958 0.114 Uiso 1 1 calc R . .
Fe51 Fe 0.36737(8) 0.78315(7) 0.32884(7) 0.0522(4) Uani 1 1 d . . .
P51 P 0.53181(19) 0.65912(18) 0.11480(16) 0.0701(9) Uani 1 1 d . . .
C51 C 0.3546(7) 0.6743(7) 0.3767(8) 0.072(3) Uani 1 1 d . . .
H51 H 0.3003 0.6469 0.3801 0.086 Uiso 1 1 calc R . .
Fe52 Fe 0.24285(8) 0.43670(8) 0.19376(7) 0.0563(4) Uani 1 1 d . . .
F52 F 0.5897(5) 0.6859(5) 0.0568(5) 0.178(4) Uani 1 1 d . . .
C52 C 0.4099(11) 0.6662(6) 0.3226(6) 0.073(3) Uani 1 1 d . . .
H52 H 0.3997 0.6326 0.2839 0.087 Uiso 1 1 calc R . .
F53 F 0.5863(7) 0.7076(6) 0.1686(6) 0.233(5) Uani 1 1 d . . .
C53 C 0.4834(8) 0.7184(9) 0.3377(8) 0.079(4) Uani 1 1 d . . .
H53 H 0.5311 0.7264 0.3105 0.095 Uiso 1 1 calc R . .
F54 F 0.4701(6) 0.7336(6) 0.0980(5) 0.191(4) Uani 1 1 d . . .
C54 C 0.4728(11) 0.7558(7) 0.4001(9) 0.097(4) Uani 1 1 d . . .
H54 H 0.5129 0.7931 0.4224 0.116 Uiso 1 1 calc R . .
F55 F 0.5905(6) 0.5865(5) 0.1284(5) 0.199(4) Uani 1 1 d . . .
C55 C 0.3936(11) 0.7296(9) 0.4244(6) 0.092(4) Uani 1 1 d . . .
H55 H 0.3707 0.7461 0.4653 0.110 Uiso 1 1 calc R . .
N56 N 0.2720(5) 0.7422(5) 0.1758(4) 0.060(2) Uani 1 1 d . . .
H56 H 0.2868 0.7511 0.1345 0.072 Uiso 1 1 calc R . .
C56 C 0.2909(7) 0.7963(6) 0.2296(6) 0.053(3) Uani 1 1 d . . .
F56 F 0.4714(6) 0.6120(6) 0.0581(4) 0.187(4) Uani 1 1 d . . .
N57 N 0.2273(5) 0.6721(5) 0.1931(4) 0.0504(19) Uani 1 1 d . . .
C57 C 0.2347(6) 0.8010(5) 0.2841(6) 0.056(3) Uani 1 1 d . . .
H57 H 0.1837 0.7680 0.2836 0.068 Uiso 1 1 calc R . .
F57 F 0.4655(6) 0.6332(6) 0.1673(4) 0.181(4) Uani 1 1 d . . .
C58 C 0.2553(7) 0.8549(6) 0.3389(6) 0.076(3) Uani 1 1 d . . .
H58 H 0.2168 0.8587 0.3740 0.091 Uiso 1 1 calc R . .
C59 C 0.3337(8) 0.9041(6) 0.3422(7) 0.084(4) Uani 1 1 d . . .
H59 H 0.3469 0.9404 0.3786 0.101 Uiso 1 1 calc R . .
C60 C 0.3902(7) 0.8966(6) 0.2895(8) 0.078(3) Uani 1 1 d . . .
H60 H 0.4422 0.9283 0.2912 0.093 Uiso 1 1 calc R . .
C61 C 0.3715(7) 0.8428(6) 0.2338(5) 0.063(3) Uani 1 1 d . . .
H61 H 0.4117 0.8376 0.2000 0.076 Uiso 1 1 calc R . .
C62 C 0.2142(6) 0.6177(6) 0.1466(5) 0.049(3) Uani 1 1 d . . .
C63 C 0.2366(6) 0.6229(6) 0.0726(4) 0.071(3) Uani 1 1 d . . .
H63A H 0.2627 0.6750 0.0647 0.106 Uiso 1 1 calc R . .
H63B H 0.1823 0.6160 0.0417 0.106 Uiso 1 1 calc R . .
H63C H 0.2792 0.5811 0.0640 0.106 Uiso 1 1 calc R . .
C64 C 0.1731(6) 0.5424(6) 0.1702(5) 0.050(2) Uani 1 1 d . . .
C65 C 0.1348(6) 0.4769(7) 0.1305(6) 0.068(3) Uani 1 1 d . . .
H65 H 0.1290 0.4738 0.0821 0.081 Uiso 1 1 calc R . .
C66 C 0.1063(6) 0.4158(6) 0.1766(8) 0.078(3) Uani 1 1 d . . .
H66 H 0.0788 0.3667 0.1637 0.093 Uiso 1 1 calc R . .
C67 C 0.1278(6) 0.4442(6) 0.2445(7) 0.072(3) Uani 1 1 d . . .
H67 H 0.1163 0.4167 0.2848 0.086 Uiso 1 1 calc R . .
C68 C 0.1691(6) 0.5202(6) 0.2426(5) 0.054(3) Uani 1 1 d . . .
H68 H 0.1903 0.5511 0.2811 0.064 Uiso 1 1 calc R . .
C69 C 0.3344(8) 0.3624(10) 0.2484(8) 0.087(4) Uani 1 1 d . . .
H69 H 0.3273 0.3393 0.2915 0.105 Uiso 1 1 calc R . .
C70 C 0.3075(7) 0.3295(8) 0.1862(12) 0.090(4) Uani 1 1 d . . .
H70 H 0.2791 0.2794 0.1795 0.108 Uiso 1 1 calc R . .
C71 C 0.3285(9) 0.3813(13) 0.1328(7) 0.097(4) Uani 1 1 d . . .
H71 H 0.3171 0.3723 0.0852 0.116 Uiso 1 1 calc R . .
C72 C 0.3701(8) 0.4495(9) 0.1651(11) 0.086(4) Uani 1 1 d . . .
H72 H 0.3909 0.4949 0.1429 0.103 Uiso 1 1 calc R . .
C73 C 0.3746(7) 0.4368(10) 0.2376(9) 0.085(4) Uani 1 1 d . . .
H73 H 0.3999 0.4718 0.2720 0.102 Uiso 1 1 calc R . .

loop_
_atom_site_aniso_label
_atom_site_aniso_U_11
_atom_site_aniso_U_22
_atom_site_aniso_U_33
_atom_site_aniso_U_23
_atom_site_aniso_U_13
_atom_site_aniso_U_12
Fe1 0.0404(8) 0.0521(8) 0.0400(8) 0.0006(6) 0.0037(6) -0.0071(6)
C1 0.084(10) 0.068(8) 0.078(9) 0.010(7) -0.002(7) -0.031(7)
P1 0.058(2) 0.097(3) 0.053(2) 0.0074(17) 0.0145(17) 0.0005(18)
Fe2 0.0584(9) 0.0511(9) 0.0465(9) 0.0082(7) 0.0063(7) 0.0065(7)
C2 0.084(10) 0.068(8) 0.080(9) 0.008(7) 0.030(8) 0.018(7)
F2 0.050(4) 0.172(7) 0.164(7) 0.030(5) 0.007(4) -0.001(4)
C3 0.046(8) 0.098(10) 0.057(7) 0.014(7) -0.018(6) -0.008(7)
F3 0.059(4) 0.229(8) 0.139(6) 0.033(6) -0.011(4) -0.035(5)
C4 0.076(8) 0.069(7) 0.047(7) 0.007(5) -0.001(7) -0.005(8)
F4 0.141(7) 0.120(7) 0.290(12) -0.050(7) -0.015(7) 0.024(6)
C5 0.055(8) 0.091(9) 0.056(7) 0.027(6) 0.017(7) -0.006(8)
F5 0.168(8) 0.314(12) 0.070(5) 0.005(6) 0.034(5) -0.042(7)
C6 0.055(8) 0.066(7) 0.041(7) -0.001(6) -0.012(6) -0.025(6)
N6 0.061(7) 0.090(7) 0.050(6) -0.023(5) 0.007(5) -0.028(5)
F6 0.119(7) 0.466(18) 0.063(5) 0.070(7) 0.020(5) 0.029(8)
N7 0.051(6) 0.088(6) 0.030(5) -0.003(5) 0.006(5) -0.007(5)
C7 0.039(7) 0.084(8) 0.039(6) 0.004(6) -0.001(5) -0.012(6)
F7 0.167(9) 0.089(7) 0.48(2) -0.016(9) 0.070(10) 0.000(6)
C8 0.048(7) 0.069(7) 0.048(7) -0.004(6) -0.005(5) 0.011(6)
C9 0.080(8) 0.056(7) 0.045(7) 0.000(5) 0.011(7) -0.012(7)
C10 0.058(8) 0.066(7) 0.060(8) 0.002(6) 0.006(6) -0.024(6)
C11 0.054(7) 0.075(7) 0.040(6) -0.002(6) 0.016(5) -0.020(6)
C12 0.067(8) 0.069(7) 0.020(6) -0.010(5) 0.001(6) -0.012(6)
C13 0.085(8) 0.095(8) 0.077(8) -0.032(6) 0.020(6) -0.037(7)
C14 0.057(8) 0.054(7) 0.038(6) 0.000(5) 0.000(6) 0.000(6)
C15 0.057(7) 0.069(7) 0.051(7) -0.001(5) -0.001(6) 0.008(7)
C16 0.050(7) 0.072(8) 0.066(7) 0.004(6) -0.016(6) -0.002(6)
C17 0.071(9) 0.082(9) 0.045(7) 0.002(6) 0.003(6) 0.023(7)
C18 0.074(9) 0.049(7) 0.048(7) 0.011(6) -0.012(6) 0.008(6)
C19 0.087(12) 0.097(11) 0.064(10) 0.046(9) -0.023(9) -0.015(9)
C20 0.070(12) 0.170(18) 0.109(15) 0.088(14) 0.051(11) 0.062(12)
C21 0.190(19) 0.078(11) 0.065(10) 0.010(8) 0.007(12) 0.068(14)
C22 0.091(12) 0.092(11) 0.133(14) 0.065(10) -0.014(13) -0.031(11)
C23 0.113(14) 0.125(16) 0.054(9) 0.039(9) 0.039(10) 0.039(11)
Fe51 0.0459(9) 0.0481(9) 0.0630(10) -0.0018(7) 0.0070(7) -0.0018(7)
P51 0.0537(19) 0.071(2) 0.088(2) 0.0078(19) 0.019(2) -0.0042(18)
C51 0.078(9) 0.057(8) 0.079(9) 0.011(7) -0.001(9) -0.017(6)
Fe52 0.0430(9) 0.0537(9) 0.0715(10) -0.0020(7) 0.0018(7) 0.0081(7)
F52 0.149(7) 0.182(8) 0.220(9) 0.076(7) 0.112(7) 0.015(6)
C52 0.100(10) 0.058(8) 0.059(9) 0.004(6) 0.001(8) 0.030(8)
F53 0.211(10) 0.207(10) 0.259(12) -0.083(9) -0.084(9) -0.078(8)
C53 0.049(8) 0.097(10) 0.093(12) 0.047(8) 0.020(8) 0.020(8)
F54 0.168(8) 0.187(9) 0.226(10) 0.038(7) 0.051(7) 0.101(7)
C54 0.109(13) 0.103(10) 0.070(10) 0.008(9) -0.036(9) -0.007(9)
F55 0.220(9) 0.111(7) 0.271(11) 0.062(7) 0.044(8) 0.084(7)
C55 0.102(11) 0.111(11) 0.068(10) 0.010(9) 0.039(9) 0.001(9)
N56 0.071(6) 0.062(6) 0.046(6) 0.016(5) 0.000(5) -0.003(5)
C56 0.056(8) 0.034(6) 0.069(8) 0.011(6) 0.006(7) 0.005(6)
F56 0.161(8) 0.247(10) 0.155(7) -0.074(7) 0.022(6) -0.063(8)
N57 0.051(5) 0.044(5) 0.055(6) 0.005(5) 0.002(4) -0.006(4)
C57 0.036(6) 0.036(6) 0.098(9) -0.023(6) 0.005(7) 0.005(5)
F57 0.192(9) 0.241(10) 0.123(6) 0.003(6) 0.079(6) -0.071(7)
C58 0.046(7) 0.047(7) 0.137(11) -0.017(7) 0.019(7) -0.005(6)
C59 0.071(9) 0.057(8) 0.127(11) -0.024(7) 0.020(8) 0.016(7)
C60 0.043(7) 0.042(7) 0.144(11) 0.003(7) -0.009(9) -0.009(6)
C61 0.056(8) 0.053(7) 0.081(8) 0.023(6) 0.006(6) -0.005(6)
C62 0.036(6) 0.057(7) 0.050(8) 0.008(6) -0.017(5) 0.008(5)
C63 0.064(7) 0.098(8) 0.047(7) -0.002(6) -0.008(6) 0.003(6)
C64 0.040(6) 0.049(7) 0.060(8) -0.006(6) -0.002(6) 0.006(5)
C65 0.049(7) 0.064(8) 0.086(8) -0.022(7) -0.017(6) 0.015(6)
C66 0.039(7) 0.041(7) 0.151(12) -0.022(8) -0.003(8) -0.002(5)
C67 0.054(7) 0.047(8) 0.119(11) 0.010(7) 0.028(7) -0.002(6)
C68 0.047(6) 0.048(7) 0.067(8) -0.002(5) 0.012(6) 0.006(5)
C69 0.067(9) 0.094(11) 0.100(13) 0.026(10) 0.002(8) 0.026(8)
C70 0.049(8) 0.081(10) 0.140(13) -0.030(12) 0.006(10) 0.028(7)
C71 0.067(9) 0.154(15) 0.069(10) 0.000(12) 0.004(8) 0.054(10)
C72 0.049(8) 0.087(11) 0.126(14) 0.048(10) 0.029(8) 0.025(7)
C73 0.041(7) 0.107(12) 0.104(13) -0.038(9) -0.005(7) 0.017(7)

loop_
_atom_type_symbol
_atom_type_description
_atom_type_scat_dispersion_real
_atom_type_scat_dispersion_imag
_atom_type_scat_source
C C 0.0033 0.0016 'International Tables Vol C Tables 4.2.6.8 and 6.1.1.4'
H H 0.0000 0.0000 'International Tables Vol C Tables 4.2.6.8 and 6.1.1.4'
N N 0.0061 0.0033 'International Tables Vol C Tables 4.2.6.8 and 6.1.1.4'
F F 0.0171 0.0103 'International Tables Vol C Tables 4.2.6.8 and 6.1.1.4'
P P 0.1023 0.0942 'International Tables Vol C Tables 4.2.6.8 and 6.1.1.4'
Fe Fe 0.3463 0.8444 'International Tables Vol C Tables 4.2.6.8 and 6.1.1.4'

loop_
_geom_angle_atom_site_label_1
_geom_angle_atom_site_label_2
_geom_angle_atom_site_label_3
_geom_angle
_geom_angle_site_symmetry_1
_geom_angle_site_symmetry_3
_geom_angle_publ_flag
C2 Fe1 C3 40.5(4) . . ?
C2 Fe1 C5 67.9(4) . . ?
C3 Fe1 C5 67.4(4) . . ?
C2 Fe1 C4 67.7(4) . . ?
C3 Fe1 C4 40.1(3) . . ?
C5 Fe1 C4 39.7(3) . . ?
C2 Fe1 C1 40.4(4) . . ?
C3 Fe1 C1 67.7(4) . . ?
C5 Fe1 C1 40.4(4) . . ?
C4 Fe1 C1 67.3(4) . . ?
C2 Fe1 C9 155.4(5) . . ?
C3 Fe1 C9 117.4(5) . . ?
C5 Fe1 C9 119.3(5) . . ?
C4 Fe1 C9 102.0(4) . . ?
C1 Fe1 C9 157.9(5) . . ?
C2 Fe1 C10 121.4(5) . . ?
C3 Fe1 C10 100.1(4) . . ?
C5 Fe1 C10 149.4(5) . . ?
C4 Fe1 C10 112.9(4) . . ?
C1 Fe1 C10 161.4(5) . . ?
C9 Fe1 C10 40.1(3) . . ?
C2 Fe1 C8 164.9(5) . . ?
C3 Fe1 C8 150.1(5) . . ?
C5 Fe1 C8 104.3(4) . . ?
C4 Fe1 C8 115.2(4) . . ?
C1 Fe1 C8 125.5(5) . . ?
C9 Fe1 C8 39.7(3) . . ?
C10 Fe1 C8 72.2(4) . . ?
C2 Fe1 C11 101.5(4) . . ?
C3 Fe1 C11 107.9(4) . . ?
C5 Fe1 C11 168.5(4) . . ?
C4 Fe1 C11 141.9(5) . . ?
C1 Fe1 C11 128.4(5) . . ?
C9 Fe1 C11 72.2(4) . . ?
C10 Fe1 C11 39.9(3) . . ?
C8 Fe1 C11 84.9(4) . . ?
C2 Fe1 C7 130.3(5) . . ?
C3 Fe1 C7 170.7(5) . . ?
C5 Fe1 C7 111.9(4) . . ?
C4 Fe1 C7 144.5(5) . . ?
C1 Fe1 C7 105.5(4) . . ?
C9 Fe1 C7 71.3(4) . . ?
C10 Fe1 C7 84.9(4) . . ?
C8 Fe1 C7 39.0(3) . . ?
C11 Fe1 C7 70.9(3) . . ?
C2 Fe1 C6 106.1(4) . . ?
C3 Fe1 C6 135.7(5) . . ?
C5 Fe1 C6 137.5(5) . . ?
C4 Fe1 C6 173.6(4) . . ?
C1 Fe1 C6 107.1(4) . . ?
C9 Fe1 C6 84.3(4) . . ?
C10 Fe1 C6 71.3(4) . . ?
C8 Fe1 C6 70.4(4) . . ?
C11 Fe1 C6 39.0(3) . . ?
C7 Fe1 C6 38.6(3) . . ?
C2 C1 C5 107.6(10) . . ?
C2 C1 Fe1 69.1(5) . . ?
C5 C1 Fe1 69.8(6) . . ?
F7 P1 F6 89.0(7) . . ?
F7 P1 F5 92.7(6) . . ?
F6 P1 F5 178.3(7) . . ?
F7 P1 F4 177.9(5) . . ?
F6 P1 F4 92.0(6) . . ?
F5 P1 F4 86.3(6) . . ?
F7 P1 F3 92.7(5) . . ?
F6 P1 F3 88.2(4) . . ?
F5 P1 F3 91.4(4) . . ?
F4 P1 F3 89.2(5) . . ?
F7 P1 F2 88.3(5) . . ?
F6 P1 F2 90.8(4) . . ?
F5 P1 F2 89.6(4) . . ?
F4 P1 F2 89.9(4) . . ?
F3 P1 F2 178.6(5) . . ?
C21 Fe2 C23 65.7(5) . . ?
C21 Fe2 C19 66.7(6) . . ?
C23 Fe2 C19 38.3(4) . . ?
C21 Fe2 C20 40.1(5) . . ?
C23 Fe2 C20 66.6(5) . . ?
C19 Fe2 C20 40.9(5) . . ?
C21 Fe2 C15 108.9(5) . . ?
C23 Fe2 C15 161.3(8) . . ?
C19 Fe2 C15 158.3(8) . . ?
C20 Fe2 C15 121.8(8) . . ?
C21 Fe2 C18 158.8(9) . . ?
C23 Fe2 C18 123.6(7) . . ?
C19 Fe2 C18 107.7(4) . . ?
C20 Fe2 C18 122.1(7) . . ?
C15 Fe2 C18 68.2(4) . . ?
C21 Fe2 C17 159.6(10) . . ?
C23 Fe2 C17 110.9(4) . . ?
C19 Fe2 C17 124.2(6) . . ?
C20 Fe2 C17 159.3(9) . . ?
C15 Fe2 C17 67.5(4) . . ?
C18 Fe2 C17 40.5(3) . . ?
C21 Fe2 C22 39.6(5) . . ?
C23 Fe2 C22 39.0(5) . . ?
C19 Fe2 C22 65.9(5) . . ?
C20 Fe2 C22 67.4(5) . . ?
C15 Fe2 C22 125.3(7) . . ?
C18 Fe2 C22 158.9(9) . . ?
C17 Fe2 C22 124.8(7) . . ?
C21 Fe2 C14 122.8(7) . . ?
C23 Fe2 C14 158.3(8) . . ?
C19 Fe2 C14 122.8(7) . . ?
C20 Fe2 C14 106.0(5) . . ?
C15 Fe2 C14 40.1(3) . . ?
C18 Fe2 C14 41.3(3) . . ?
C17 Fe2 C14 68.2(4) . . ?
C22 Fe2 C14 159.3(9) . . ?
C21 Fe2 C16 123.8(8) . . ?
C23 Fe2 C16 126.6(6) . . ?
C19 Fe2 C16 160.3(8) . . ?
C20 Fe2 C16 157.7(10) . . ?
C15 Fe2 C16 40.0(3) . . ?
C18 Fe2 C16 68.4(4) . . ?
C17 Fe2 C16 40.4(3) . . ?
C22 Fe2 C16 110.4(5) . . ?
C14 Fe2 C16 67.9(4) . . ?
C3 C2 C1 108.1(9) . . ?
C3 C2 Fe1 70.4(5) . . ?
C1 C2 Fe1 70.6(6) . . ?
C4 C3 C2 107.6(9) . . ?
C4 C3 Fe1 70.0(5) . . ?
C2 C3 Fe1 69.1(5) . . ?
C5 C4 C3 108.7(9) . . ?
C5 C4 Fe1 70.1(5) . . ?
C3 C4 Fe1 69.9(5) . . ?
C4 C5 C1 108.1(9) . . ?
C4 C5 Fe1 70.2(5) . . ?
C1 C5 Fe1 69.9(5) . . ?
N6 C6 C7 120.2(9) . . ?
N6 C6 C11 120.9(10) . . ?
C7 C6 C11 118.7(9) . . ?
N6 C6 Fe1 132.0(6) . . ?
C7 C6 Fe1 68.8(5) . . ?
C11 C6 Fe1 67.8(5) . . ?
C6 N6 N7 119.6(8) . . ?
C12 N7 N6 117.1(8) . . ?
C8 C7 C6 120.7(9) . . ?
C8 C7 Fe1 68.9(5) . . ?
C6 C7 Fe1 72.6(5) . . ?
C9 C8 C7 120.5(9) . . ?
C9 C8 Fe1 69.3(5) . . ?
C7 C8 Fe1 72.1(5) . . ?
C8 C9 C10 120.4(9) . . ?
C8 C9 Fe1 71.1(5) . . ?
C10 C9 Fe1 70.5(5) . . ?
C9 C10 C11 119.3(9) . . ?
C9 C10 Fe1 69.4(5) . . ?
C11 C10 Fe1 71.1(5) . . ?
C10 C11 C6 120.4(9) . . ?
C10 C11 Fe1 69.0(5) . . ?
C6 C11 Fe1 73.3(5) . . ?
N7 C12 C14 115.2(9) . . ?
N7 C12 C13 124.2(9) . . ?
C14 C12 C13 120.7(9) . . ?
C15 C14 C18 106.8(9) . . ?
C15 C14 C12 127.5(9) . . ?
C18 C14 C12 125.3(10) . . ?
C15 C14 Fe2 69.1(5) . . ?
C18 C14 Fe2 68.8(5) . . ?
C12 C14 Fe2 121.9(6) . . ?
C16 C15 C14 110.3(9) . . ?
C16 C15 Fe2 71.1(5) . . ?
C14 C15 Fe2 70.8(5) . . ?
C15 C16 C17 106.8(9) . . ?
C15 C16 Fe2 68.9(5) . . ?
C17 C16 Fe2 68.9(5) . . ?
C18 C17 C16 109.1(9) . . ?
C18 C17 Fe2 69.8(5) . . ?
C16 C17 Fe2 70.7(5) . . ?
C17 C18 C14 106.9(9) . . ?
C17 C18 Fe2 69.7(5) . . ?
C14 C18 Fe2 69.9(5) . . ?
C23 C19 C20 108.1(14) . . ?
C23 C19 Fe2 70.5(7) . . ?
C20 C19 Fe2 69.6(7) . . ?
C21 C20 C19 104.9(13) . . ?
C21 C20 Fe2 69.6(7) . . ?
C19 C20 Fe2 69.4(7) . . ?
C22 C21 C20 109.4(14) . . ?
C22 C21 Fe2 71.0(7) . . ?
C20 C21 Fe2 70.3(8) . . ?
C23 C22 C21 106.5(13) . . ?
C23 C22 Fe2 69.6(7) . . ?
C21 C22 Fe2 69.4(7) . . ?
C19 C23 C22 111.1(13) . . ?
C19 C23 Fe2 71.2(6) . . ?
C22 C23 Fe2 71.4(7) . . ?
C53 Fe51 C54 39.8(4) . . ?
C53 Fe51 C51 67.1(4) . . ?
C54 Fe51 C51 66.2(5) . . ?
C53 Fe51 C52 40.3(4) . . ?
C54 Fe51 C52 66.9(5) . . ?
C51 Fe51 C52 40.1(4) . . ?
C53 Fe51 C55 67.1(4) . . ?
C54 Fe51 C55 39.5(4) . . ?
C51 Fe51 C55 39.6(4) . . ?
C52 Fe51 C55 67.2(4) . . ?
C53 Fe51 C60 110.0(5) . . ?
C54 Fe51 C60 108.0(5) . . ?
C51 Fe51 C60 173.8(5) . . ?
C52 Fe51 C60 140.9(6) . . ?
C55 Fe51 C60 134.5(6) . . ?
C53 Fe51 C58 169.3(6) . . ?
C54 Fe51 C58 129.6(7) . . ?
C51 Fe51 C58 110.6(5) . . ?
C52 Fe51 C58 143.7(6) . . ?
C55 Fe51 C58 104.2(5) . . ?
C60 Fe51 C58 71.1(4) . . ?
C53 Fe51 C59 135.3(6) . . ?
C54 Fe51 C59 107.9(5) . . ?
C51 Fe51 C59 139.1(6) . . ?
C52 Fe51 C59 174.8(5) . . ?
C55 Fe51 C59 109.2(5) . . ?
C60 Fe51 C59 39.1(4) . . ?
C58 Fe51 C59 39.8(3) . . ?
C53 Fe51 C57 150.4(6) . . ?
C54 Fe51 C57 160.5(7) . . ?
C51 Fe51 C57 100.7(4) . . ?
C52 Fe51 C57 113.1(5) . . ?
C55 Fe51 C57 121.3(6) . . ?
C60 Fe51 C57 84.4(4) . . ?
C58 Fe51 C57 39.2(3) . . ?
C59 Fe51 C57 71.8(4) . . ?
C53 Fe51 C61 103.0(4) . . ?
C54 Fe51 C61 127.8(6) . . ?
C51 Fe51 C61 145.7(6) . . ?
C52 Fe51 C61 111.0(5) . . ?
C55 Fe51 C61 167.2(6) . . ?
C60 Fe51 C61 39.4(4) . . ?
C58 Fe51 C61 84.6(4) . . ?
C59 Fe51 C61 71.6(4) . . ?
C57 Fe51 C61 71.3(4) . . ?
C53 Fe51 C56 120.1(6) . . ?
C54 Fe51 C56 159.2(7) . . ?
C51 Fe51 C56 115.5(5) . . ?
C52 Fe51 C56 100.5(4) . . ?
C55 Fe51 C56 152.6(6) . . ?
C60 Fe51 C56 70.7(4) . . ?
C58 Fe51 C56 70.5(4) . . ?
C59 Fe51 C56 84.3(4) . . ?
C57 Fe51 C56 38.9(3) . . ?
C61 Fe51 C56 39.1(3) . . ?
F53 P51 F55 92.4(6) . . ?
F53 P51 F57 91.6(6) . . ?
F55 P51 F57 93.5(5) . . ?
F53 P51 F52 92.9(6) . . ?
F55 P51 F52 90.1(5) . . ?
F57 P51 F52 174.1(5) . . ?
F53 P51 F54 89.4(6) . . ?
F55 P51 F54 178.0(6) . . ?
F57 P51 F54 87.5(5) . . ?
F52 P51 F54 88.8(5) . . ?
F53 P51 F56 177.2(6) . . ?
F55 P51 F56 90.4(6) . . ?
F57 P51 F56 87.9(5) . . ?
F52 P51 F56 87.5(5) . . ?
F54 P51 F56 87.8(6) . . ?
C55 C51 C52 108.8(10) . . ?
C55 C51 Fe51 70.6(6) . . ?
C52 C51 Fe51 69.9(6) . . ?
C70 Fe52 C72 67.2(5) . . ?
C70 Fe52 C65 126.4(6) . . ?
C72 Fe52 C65 120.2(6) . . ?
C70 Fe52 C71 40.3(4) . . ?
C72 Fe52 C71 40.4(4) . . ?
C65 Fe52 C71 107.5(4) . . ?
C70 Fe52 C69 38.5(4) . . ?
C72 Fe52 C69 67.4(4) . . ?
C65 Fe52 C69 162.2(7) . . ?
C71 Fe52 C69 66.9(5) . . ?
C70 Fe52 C66 108.0(5) . . ?
C72 Fe52 C66 154.8(8) . . ?
C65 Fe52 C66 41.3(4) . . ?
C71 Fe52 C66 119.7(6) . . ?
C69 Fe52 C66 125.3(6) . . ?
C70 Fe52 C73 65.9(4) . . ?
C72 Fe52 C73 40.4(4) . . ?
C65 Fe52 C73 155.8(7) . . ?
C71 Fe52 C73 67.4(5) . . ?
C69 Fe52 C73 39.7(4) . . ?
C66 Fe52 C73 162.3(7) . . ?
C70 Fe52 C67 120.6(5) . . ?
C72 Fe52 C67 164.3(7) . . ?
C65 Fe52 C67 67.9(4) . . ?
C71 Fe52 C67 154.1(7) . . ?
C69 Fe52 C67 109.3(5) . . ?
C66 Fe52 C67 39.9(4) . . ?
C73 Fe52 C67 127.3(6) . . ?
C70 Fe52 C68 154.2(7) . . ?
C72 Fe52 C68 127.5(6) . . ?
C65 Fe52 C68 68.3(4) . . ?
C71 Fe52 C68 164.3(7) . . ?
C69 Fe52 C68 121.6(5) . . ?
C66 Fe52 C68 67.9(4) . . ?
C73 Fe52 C68 109.9(4) . . ?
C67 Fe52 C68 39.9(3) . . ?
C70 Fe52 C64 163.2(7) . . ?
C72 Fe52 C64 108.2(4) . . ?
C65 Fe52 C64 40.4(3) . . ?
C71 Fe52 C64 125.7(6) . . ?
C69 Fe52 C64 156.5(6) . . ?
C66 Fe52 C64 68.9(4) . . ?
C73 Fe52 C64 121.9(5) . . ?
C67 Fe52 C64 68.3(4) . . ?
C68 Fe52 C64 41.4(3) . . ?
C51 C52 C53 106.8(10) . . ?
C51 C52 Fe51 70.0(6) . . ?
C53 C52 Fe51 69.1(6) . . ?
C54 C53 C52 107.7(11) . . ?
C54 C53 Fe51 70.5(7) . . ?
C52 C53 Fe51 70.6(6) . . ?
C53 C54 C55 109.4(12) . . ?
C53 C54 Fe51 69.7(6) . . ?
C55 C54 Fe51 71.0(7) . . ?
C54 C55 C51 107.2(11) . . ?
C54 C55 Fe51 69.5(6) . . ?
C51 C55 Fe51 69.9(6) . . ?
C56 N56 N57 115.2(8) . . ?
N56 C56 C57 120.5(9) . . ?
N56 C56 C61 120.2(11) . . ?
C57 C56 C61 119.1(10) . . ?
N56 C56 Fe51 131.2(6) . . ?
C57 C56 Fe51 68.7(5) . . ?
C61 C56 Fe51 68.5(6) . . ?
C62 N57 N56 117.5(8) . . ?
C58 C57 C56 120.0(9) . . ?
C58 C57 Fe51 69.5(5) . . ?
C56 C57 Fe51 72.5(5) . . ?
C57 C58 C59 121.3(10) . . ?
C57 C58 Fe51 71.4(5) . . ?
C59 C58 Fe51 70.6(5) . . ?
C60 C59 C58 118.0(10) . . ?
C60 C59 Fe51 69.7(6) . . ?
C58 C59 Fe51 69.5(6) . . ?
C59 C60 C61 122.1(9) . . ?
C59 C60 Fe51 71.2(6) . . ?
C61 C60 Fe51 71.3(5) . . ?
C60 C61 C56 119.3(10) . . ?
C60 C61 Fe51 69.2(6) . . ?
C56 C61 Fe51 72.4(5) . . ?
N57 C62 C64 114.5(8) . . ?
N57 C62 C63 126.9(9) . . ?
C64 C62 C63 118.6(9) . . ?
C65 C64 C68 106.1(8) . . ?
C65 C64 C62 129.3(10) . . ?
C68 C64 C62 124.6(9) . . ?
C65 C64 Fe52 68.7(5) . . ?
C68 C64 Fe52 68.9(5) . . ?
C62 C64 Fe52 124.7(6) . . ?
C64 C65 C66 109.2(9) . . ?
C64 C65 Fe52 70.9(5) . . ?
C66 C65 Fe52 70.1(6) . . ?
C67 C66 C65 107.0(9) . . ?
C67 C66 Fe52 70.3(6) . . ?
C65 C66 Fe52 68.6(5) . . ?
C66 C67 C68 109.6(10) . . ?
C66 C67 Fe52 69.8(6) . . ?
C68 C67 Fe52 69.8(5) . . ?
C67 C68 C64 108.2(9) . . ?
C67 C68 Fe52 70.3(5) . . ?
C64 C68 Fe52 69.6(5) . . ?
C70 C69 C73 108.5(12) . . ?
C70 C69 Fe52 70.0(7) . . ?
C73 C69 Fe52 70.4(6) . . ?
C69 C70 C71 110.1(13) . . ?
C69 C70 Fe52 71.5(7) . . ?
C71 C70 Fe52 70.1(7) . . ?
C70 C71 C72 106.5(12) . . ?
C70 C71 Fe52 69.6(6) . . ?
C72 C71 Fe52 69.7(7) . . ?
C71 C72 C73 107.3(11) . . ?
C71 C72 Fe52 70.0(7) . . ?
C73 C72 Fe52 70.6(6) . . ?
C69 C73 C72 107.5(11) . . ?
C69 C73 Fe52 69.9(6) . . ?
C72 C73 Fe52 68.9(6) . . ?

loop_
_geom_bond_atom_site_label_1
_geom_bond_atom_site_label_2
_geom_bond_distance
_geom_bond_site_symmetry_2
_geom_bond_publ_flag
Fe1 C2 2.019(9) . ?
Fe1 C3 2.036(9) . ?
Fe1 C5 2.036(9) . ?
Fe1 C4 2.037(9) . ?
Fe1 C1 2.038(9) . ?
Fe1 C9 2.044(9) . ?
Fe1 C10 2.060(9) . ?
Fe1 C8 2.068(8) . ?
Fe1 C11 2.087(8) . ?
Fe1 C7 2.109(8) . ?
Fe1 C6 2.159(9) . ?
C1 C2 1.399(12) . ?
C1 C5 1.407(12) . ?
P1 F7 1.495(9) . ?
P1 F6 1.500(7) . ?
P1 F5 1.517(7) . ?
P1 F4 1.518(8) . ?
P1 F3 1.553(6) . ?
P1 F2 1.574(6) . ?
Fe2 C21 2.014(12) . ?
Fe2 C23 2.011(10) . ?
Fe2 C19 2.021(10) . ?
Fe2 C20 2.023(12) . ?
Fe2 C15 2.025(9) . ?
Fe2 C18 2.031(8) . ?
Fe2 C17 2.029(9) . ?
Fe2 C22 2.034(11) . ?
Fe2 C14 2.046(9) . ?
Fe2 C16 2.052(9) . ?
C2 C3 1.404(12) . ?
C3 C4 1.396(12) . ?
C4 C5 1.385(12) . ?
C6 N6 1.377(10) . ?
C6 C7 1.411(11) . ?
C6 C11 1.418(11) . ?
N6 N7 1.382(9) . ?
N7 C12 1.300(10) . ?
C7 C8 1.394(11) . ?
C8 C9 1.395(11) . ?
C9 C10 1.406(11) . ?
C10 C11 1.416(11) . ?
C12 C14 1.452(12) . ?
C12 C13 1.500(11) . ?
C14 C15 1.394(11) . ?
C14 C18 1.439(11) . ?
C15 C16 1.394(11) . ?
C16 C17 1.411(12) . ?
C17 C18 1.406(11) . ?
C19 C23 1.324(14) . ?
C19 C20 1.413(17) . ?
C20 C21 1.385(17) . ?
C21 C22 1.372(16) . ?
C22 C23 1.352(16) . ?
Fe51 C53 2.017(10) . ?
Fe51 C54 2.027(11) . ?
Fe51 C51 2.037(9) . ?
Fe51 C52 2.037(9) . ?
Fe51 C55 2.046(11) . ?
Fe51 C60 2.060(10) . ?
Fe51 C58 2.064(9) . ?
Fe51 C59 2.079(10) . ?
Fe51 C57 2.089(8) . ?
Fe51 C61 2.087(9) . ?
Fe51 C56 2.138(10) . ?
P51 F53 1.485(8) . ?
P51 F55 1.488(7) . ?
P51 F57 1.540(7) . ?
P51 F52 1.541(7) . ?
P51 F54 1.547(8) . ?
P51 F56 1.553(8) . ?
C51 C55 1.382(14) . ?
C51 C52 1.396(12) . ?
Fe52 C70 2.024(10) . ?
Fe52 C72 2.028(10) . ?
Fe52 C65 2.026(9) . ?
Fe52 C71 2.031(11) . ?
Fe52 C69 2.042(10) . ?
Fe52 C66 2.047(9) . ?
Fe52 C73 2.049(10) . ?
Fe52 C67 2.052(9) . ?
Fe52 C68 2.045(8) . ?
Fe52 C64 2.055(9) . ?
C52 C53 1.397(14) . ?
C53 C54 1.375(14) . ?
C54 C55 1.375(14) . ?
N56 C56 1.376(11) . ?
N56 N57 1.390(9) . ?
C56 C57 1.408(11) . ?
C56 C61 1.416(12) . ?
N57 C62 1.270(10) . ?
C57 C58 1.393(12) . ?
C58 C59 1.412(12) . ?
C59 C60 1.385(12) . ?
C60 C61 1.400(13) . ?
C62 C64 1.476(12) . ?
C62 C63 1.500(11) . ?
C64 C65 1.411(11) . ?
C64 C68 1.450(11) . ?
C65 C66 1.435(13) . ?
C66 C67 1.398(13) . ?
C67 C68 1.397(11) . ?
C69 C70 1.341(14) . ?
C69 C73 1.389(14) . ?
C70 C71 1.397(15) . ?
C71 C72 1.400(15) . ?
C72 C73 1.409(15) . ?

loop_
_geom_torsion_atom_site_label_1
_geom_torsion_atom_site_label_2
_geom_torsion_atom_site_label_3
_geom_torsion_atom_site_label_4
_geom_torsion
_geom_torsion_site_symmetry_1
_geom_torsion_site_symmetry_2
_geom_torsion_site_symmetry_3
_geom_torsion_site_symmetry_4
_geom_torsion_publ_flag
C3 Fe1 C1 C2 -38.2(6) . . . . ?
C5 Fe1 C1 C2 -119.0(9) . . . . ?
C4 Fe1 C1 C2 -81.7(7) . . . . ?
C9 Fe1 C1 C2 -146.4(11) . . . . ?
C10 Fe1 C1 C2 13.0(18) . . . . ?
C8 Fe1 C1 C2 172.7(7) . . . . ?
C11 Fe1 C1 C2 57.5(9) . . . . ?
C7 Fe1 C1 C2 135.2(7) . . . . ?
C6 Fe1 C1 C2 94.9(8) . . . . ?
C2 Fe1 C1 C5 119.0(9) . . . . ?
C3 Fe1 C1 C5 80.8(6) . . . . ?
C4 Fe1 C1 C5 37.3(6) . . . . ?
C9 Fe1 C1 C5 -27.4(14) . . . . ?
C10 Fe1 C1 C5 132.1(14) . . . . ?
C8 Fe1 C1 C5 -68.2(8) . . . . ?
C11 Fe1 C1 C5 176.5(6) . . . . ?
C7 Fe1 C1 C5 -105.8(7) . . . . ?
C6 Fe1 C1 C5 -146.0(7) . . . . ?
C5 C1 C2 C3 1.3(11) . . . . ?
Fe1 C1 C2 C3 60.7(7) . . . . ?
C5 C1 C2 Fe1 -59.4(7) . . . . ?
C5 Fe1 C2 C3 -80.6(6) . . . . ?
C4 Fe1 C2 C3 -37.5(6) . . . . ?
C1 Fe1 C2 C3 -118.3(9) . . . . ?
C9 Fe1 C2 C3 31.7(13) . . . . ?
C10 Fe1 C2 C3 66.5(8) . . . . ?
C8 Fe1 C2 C3 -141.6(15) . . . . ?
C11 Fe1 C2 C3 104.1(7) . . . . ?
C7 Fe1 C2 C3 178.8(6) . . . . ?
C6 Fe1 C2 C3 144.1(7) . . . . ?
C3 Fe1 C2 C1 118.3(9) . . . . ?
C5 Fe1 C2 C1 37.7(6) . . . . ?
C4 Fe1 C2 C1 80.8(7) . . . . ?
C9 Fe1 C2 C1 150.0(10) . . . . ?
C10 Fe1 C2 C1 -175.2(7) . . . . ?
C8 Fe1 C2 C1 -23.3(19) . . . . ?
C11 Fe1 C2 C1 -137.5(7) . . . . ?
C7 Fe1 C2 C1 -62.9(8) . . . . ?
C6 Fe1 C2 C1 -97.6(7) . . . . ?
C1 C2 C3 C4 -1.1(11) . . . . ?
Fe1 C2 C3 C4 59.7(7) . . . . ?
C1 C2 C3 Fe1 -60.8(7) . . . . ?
C2 Fe1 C3 C4 -118.9(9) . . . . ?
C5 Fe1 C3 C4 -37.0(6) . . . . ?
C1 Fe1 C3 C4 -80.9(6) . . . . ?
C9 Fe1 C3 C4 75.4(7) . . . . ?
C10 Fe1 C3 C4 113.8(7) . . . . ?
C8 Fe1 C3 C4 42.2(11) . . . . ?
C11 Fe1 C3 C4 154.2(6) . . . . ?
C7 Fe1 C3 C4 -125(2) . . . . ?
C6 Fe1 C3 C4 -172.8(6) . . . . ?
C5 Fe1 C3 C2 81.9(7) . . . . ?
C4 Fe1 C3 C2 118.9(9) . . . . ?
C1 Fe1 C3 C2 38.0(6) . . . . ?
C9 Fe1 C3 C2 -165.7(7) . . . . ?
C10 Fe1 C3 C2 -127.3(7) . . . . ?
C8 Fe1 C3 C2 161.1(8) . . . . ?
C11 Fe1 C3 C2 -86.9(7) . . . . ?
C7 Fe1 C3 C2 -6(3) . . . . ?
C6 Fe1 C3 C2 -53.9(9) . . . . ?
C2 C3 C4 C5 0.5(11) . . . . ?
Fe1 C3 C4 C5 59.6(6) . . . . ?
C2 C3 C4 Fe1 -59.1(7) . . . . ?
C2 Fe1 C4 C5 -81.7(7) . . . . ?
C3 Fe1 C4 C5 -119.7(9) . . . . ?
C1 Fe1 C4 C5 -37.9(6) . . . . ?
C9 Fe1 C4 C5 121.7(7) . . . . ?
C10 Fe1 C4 C5 162.3(7) . . . . ?
C8 Fe1 C4 C5 82.0(7) . . . . ?
C11 Fe1 C4 C5 -161.8(7) . . . . ?
C7 Fe1 C4 C5 47.1(10) . . . . ?
C6 Fe1 C4 C5 -68(4) . . . . ?
C2 Fe1 C4 C3 37.9(6) . . . . ?
C5 Fe1 C4 C3 119.7(9) . . . . ?
C1 Fe1 C4 C3 81.8(7) . . . . ?
C9 Fe1 C4 C3 -118.6(7) . . . . ?
C10 Fe1 C4 C3 -78.0(7) . . . . ?
C8 Fe1 C4 C3 -158.3(7) . . . . ?
C11 Fe1 C4 C3 -42.1(9) . . . . ?
C7 Fe1 C4 C3 166.8(7) . . . . ?
C6 Fe1 C4 C3 52(4) . . . . ?
C3 C4 C5 C1 0.3(11) . . . . ?
Fe1 C4 C5 C1 59.8(7) . . . . ?
C3 C4 C5 Fe1 -59.5(6) . . . . ?
C2 C1 C5 C4 -1.0(11) . . . . ?
Fe1 C1 C5 C4 -60.0(6) . . . . ?
C2 C1 C5 Fe1 59.0(7) . . . . ?
C2 Fe1 C5 C4 81.3(7) . . . . ?
C3 Fe1 C5 C4 37.3(6) . . . . ?
C1 Fe1 C5 C4 118.9(9) . . . . ?
C9 Fe1 C5 C4 -72.5(8) . . . . ?
C10 Fe1 C5 C4 -33.3(12) . . . . ?
C8 Fe1 C5 C4 -112.3(7) . . . . ?
C11 Fe1 C5 C4 105(2) . . . . ?
C7 Fe1 C5 C4 -152.7(7) . . . . ?
C6 Fe1 C5 C4 171.2(7) . . . . ?
C2 Fe1 C5 C1 -37.7(6) . . . . ?
C3 Fe1 C5 C1 -81.7(6) . . . . ?
C4 Fe1 C5 C1 -118.9(9) . . . . ?
C9 Fe1 C5 C1 168.6(7) . . . . ?
C10 Fe1 C5 C1 -152.3(9) . . . . ?
C8 Fe1 C5 C1 128.7(7) . . . . ?
C11 Fe1 C5 C1 -14(3) . . . . ?
C7 Fe1 C5 C1 88.4(7) . . . . ?
C6 Fe1 C5 C1 52.3(9) . . . . ?
C2 Fe1 C6 N6 23.7(11) . . . . ?
C3 Fe1 C6 N6 56.9(12) . . . . ?
C5 Fe1 C6 N6 -50.8(13) . . . . ?
C4 Fe1 C6 N6 10(5) . . . . ?
C1 Fe1 C6 N6 -18.4(11) . . . . ?
C9 Fe1 C6 N6 -179.0(11) . . . . ?
C10 Fe1 C6 N6 142.1(11) . . . . ?
C8 Fe1 C6 N6 -140.8(11) . . . . ?
C11 Fe1 C6 N6 112.3(12) . . . . ?
C7 Fe1 C6 N6 -112.1(12) . . . . ?
C2 Fe1 C6 C7 135.8(7) . . . . ?
C3 Fe1 C6 C7 168.9(6) . . . . ?
C5 Fe1 C6 C7 61.2(8) . . . . ?
C4 Fe1 C6 C7 122(4) . . . . ?
C1 Fe1 C6 C7 93.6(7) . . . . ?
C9 Fe1 C6 C7 -67.0(6) . . . . ?
C10 Fe1 C6 C7 -105.9(6) . . . . ?
C8 Fe1 C6 C7 -28.7(5) . . . . ?
C11 Fe1 C6 C7 -135.6(8) . . . . ?
C2 Fe1 C6 C11 -88.6(7) . . . . ?
C3 Fe1 C6 C11 -55.4(8) . . . . ?
C5 Fe1 C6 C11 -163.1(6) . . . . ?
C4 Fe1 C6 C11 -102(4) . . . . ?
C1 Fe1 C6 C11 -130.7(7) . . . . ?
C9 Fe1 C6 C11 68.7(6) . . . . ?
C10 Fe1 C6 C11 29.8(6) . . . . ?
C8 Fe1 C6 C11 106.9(6) . . . . ?
C7 Fe1 C6 C11 135.6(8) . . . . ?
C7 C6 N6 N7 -179.3(7) . . . . ?
C11 C6 N6 N7 -4.7(12) . . . . ?
Fe1 C6 N6 N7 -91.6(10) . . . . ?
C6 N6 N7 C12 -179.0(8) . . . . ?
N6 C6 C7 C8 178.6(8) . . . . ?
C11 C6 C7 C8 3.8(13) . . . . ?
Fe1 C6 C7 C8 51.4(7) . . . . ?
N6 C6 C7 Fe1 127.2(8) . . . . ?
C11 C6 C7 Fe1 -47.5(7) . . . . ?
C2 Fe1 C7 C8 164.7(6) . . . . ?
C3 Fe1 C7 C8 170(2) . . . . ?
C5 Fe1 C7 C8 85.7(7) . . . . ?
C4 Fe1 C7 C8 55.4(9) . . . . ?
C1 Fe1 C7 C8 128.0(7) . . . . ?
C9 Fe1 C7 C8 -29.1(5) . . . . ?
C10 Fe1 C7 C8 -67.8(6) . . . . ?
C11 Fe1 C7 C8 -106.2(6) . . . . ?
C6 Fe1 C7 C8 -133.9(8) . . . . ?
C2 Fe1 C7 C6 -61.4(7) . . . . ?
C3 Fe1 C7 C6 -56(3) . . . . ?
C5 Fe1 C7 C6 -140.3(6) . . . . ?
C4 Fe1 C7 C6 -170.7(7) . . . . ?
C1 Fe1 C7 C6 -98.1(7) . . . . ?
C9 Fe1 C7 C6 104.8(6) . . . . ?
C10 Fe1 C7 C6 66.2(6) . . . . ?
C8 Fe1 C7 C6 133.9(8) . . . . ?
C11 Fe1 C7 C6 27.7(5) . . . . ?
C6 C7 C8 C9 -1.5(13) . . . . ?
Fe1 C7 C8 C9 51.6(7) . . . . ?
C6 C7 C8 Fe1 -53.0(8) . . . . ?
C2 Fe1 C8 C9 175.6(14) . . . . ?
C3 Fe1 C8 C9 49.6(10) . . . . ?
C5 Fe1 C8 C9 118.9(7) . . . . ?
C4 Fe1 C8 C9 78.1(7) . . . . ?
C1 Fe1 C8 C9 157.3(6) . . . . ?
C10 Fe1 C8 C9 -29.4(5) . . . . ?
C11 Fe1 C8 C9 -68.1(6) . . . . ?
C7 Fe1 C8 C9 -133.8(8) . . . . ?
C6 Fe1 C8 C9 -105.3(6) . . . . ?
C2 Fe1 C8 C7 -50.6(17) . . . . ?
C3 Fe1 C8 C7 -176.7(7) . . . . ?
C5 Fe1 C8 C7 -107.3(7) . . . . ?
C4 Fe1 C8 C7 -148.1(6) . . . . ?
C1 Fe1 C8 C7 -68.9(7) . . . . ?
C9 Fe1 C8 C7 133.8(8) . . . . ?
C10 Fe1 C8 C7 104.4(6) . . . . ?
C11 Fe1 C8 C7 65.7(6) . . . . ?
C6 Fe1 C8 C7 28.5(5) . . . . ?
C7 C8 C9 C10 -0.4(13) . . . . ?
Fe1 C8 C9 C10 52.5(8) . . . . ?
C7 C8 C9 Fe1 -52.8(7) . . . . ?
C2 Fe1 C9 C8 -177.3(8) . . . . ?
C3 Fe1 C9 C8 -154.7(6) . . . . ?
C5 Fe1 C9 C8 -76.6(7) . . . . ?
C4 Fe1 C9 C8 -115.1(6) . . . . ?
C1 Fe1 C9 C8 -56.6(12) . . . . ?
C10 Fe1 C9 C8 133.4(8) . . . . ?
C11 Fe1 C9 C8 103.9(6) . . . . ?
C7 Fe1 C9 C8 28.7(5) . . . . ?
C6 Fe1 C9 C8 66.0(5) . . . . ?
C2 Fe1 C9 C10 49.3(11) . . . . ?
C3 Fe1 C9 C10 71.9(7) . . . . ?
C5 Fe1 C9 C10 150.0(6) . . . . ?
C4 Fe1 C9 C10 111.4(6) . . . . ?
C1 Fe1 C9 C10 169.9(10) . . . . ?
C8 Fe1 C9 C10 -133.4(8) . . . . ?
C11 Fe1 C9 C10 -29.5(5) . . . . ?
C7 Fe1 C9 C10 -104.8(6) . . . . ?
C6 Fe1 C9 C10 -67.5(5) . . . . ?
C8 C9 C10 C11 -0.2(13) . . . . ?
Fe1 C9 C10 C11 52.5(7) . . . . ?
C8 C9 C10 Fe1 -52.7(7) . . . . ?
C2 Fe1 C10 C9 -158.3(6) . . . . ?
C3 Fe1 C10 C9 -121.0(6) . . . . ?
C5 Fe1 C10 C9 -58.9(10) . . . . ?
C4 Fe1 C10 C9 -81.3(7) . . . . ?
C1 Fe1 C10 C9 -168.1(12) . . . . ?
C8 Fe1 C10 C9 29.1(5) . . . . ?
C11 Fe1 C10 C9 133.0(8) . . . . ?
C7 Fe1 C10 C9 66.9(6) . . . . ?
C6 Fe1 C10 C9 103.9(6) . . . . ?
C2 Fe1 C10 C11 68.7(7) . . . . ?
C3 Fe1 C10 C11 105.9(7) . . . . ?
C5 Fe1 C10 C11 168.1(7) . . . . ?
C4 Fe1 C10 C11 145.7(6) . . . . ?
C1 Fe1 C10 C11 58.9(15) . . . . ?
C9 Fe1 C10 C11 -133.0(8) . . . . ?
C8 Fe1 C10 C11 -103.9(6) . . . . ?
C7 Fe1 C10 C11 -66.2(6) . . . . ?
C6 Fe1 C10 C11 -29.1(6) . . . . ?
C9 C10 C11 C6 2.7(13) . . . . ?
Fe1 C10 C11 C6 54.4(7) . . . . ?
C9 C10 C11 Fe1 -51.7(7) . . . . ?
N6 C6 C11 C10 -179.1(8) . . . . ?
C7 C6 C11 C10 -4.4(12) . . . . ?
Fe1 C6 C11 C10 -52.4(7) . . . . ?
N6 C6 C11 Fe1 -126.7(8) . . . . ?
C7 C6 C11 Fe1 48.0(7) . . . . ?
C2 Fe1 C11 C10 -125.7(7) . . . . ?
C3 Fe1 C11 C10 -84.3(7) . . . . ?
C5 Fe1 C11 C10 -148(2) . . . . ?
C4 Fe1 C11 C10 -57.3(9) . . . . ?
C1 Fe1 C11 C10 -159.6(6) . . . . ?
C9 Fe1 C11 C10 29.6(5) . . . . ?
C8 Fe1 C11 C10 68.1(6) . . . . ?
C7 Fe1 C11 C10 105.4(6) . . . . ?
C6 Fe1 C11 C10 132.9(9) . . . . ?
C2 Fe1 C11 C6 101.4(7) . . . . ?
C3 Fe1 C11 C6 142.8(7) . . . . ?
C5 Fe1 C11 C6 79(2) . . . . ?
C4 Fe1 C11 C6 169.8(7) . . . . ?
C1 Fe1 C11 C6 67.5(8) . . . . ?
C9 Fe1 C11 C6 -103.3(6) . . . . ?
C10 Fe1 C11 C6 -132.9(9) . . . . ?
C8 Fe1 C11 C6 -64.8(6) . . . . ?
C7 Fe1 C11 C6 -27.5(6) . . . . ?
N6 N7 C12 C14 176.3(7) . . . . ?
N6 N7 C12 C13 -3.3(13) . . . . ?
N7 C12 C14 C15 -8.3(13) . . . . ?
C13 C12 C14 C15 171.4(9) . . . . ?
N7 C12 C14 C18 179.2(8) . . . . ?
C13 C12 C14 C18 -1.1(13) . . . . ?
N7 C12 C14 Fe2 -95.4(9) . . . . ?
C13 C12 C14 Fe2 84.2(10) . . . . ?
C21 Fe2 C14 C15 -80.2(11) . . . . ?
C23 Fe2 C14 C15 172.6(11) . . . . ?
C19 Fe2 C14 C15 -162.0(8) . . . . ?
C20 Fe2 C14 C15 -120.6(11) . . . . ?
C18 Fe2 C14 C15 118.7(8) . . . . ?
C17 Fe2 C14 C15 80.5(6) . . . . ?
C22 Fe2 C14 C15 -52.5(15) . . . . ?
C16 Fe2 C14 C15 36.7(5) . . . . ?
C21 Fe2 C14 C18 161.1(10) . . . . ?
C23 Fe2 C14 C18 53.9(14) . . . . ?
C19 Fe2 C14 C18 79.3(9) . . . . ?
C20 Fe2 C14 C18 120.7(11) . . . . ?
C15 Fe2 C14 C18 -118.7(8) . . . . ?
C17 Fe2 C14 C18 -38.2(5) . . . . ?
C22 Fe2 C14 C18 -171.2(12) . . . . ?
C16 Fe2 C14 C18 -82.0(6) . . . . ?
C21 Fe2 C14 C12 41.8(13) . . . . ?
C23 Fe2 C14 C12 -65.3(15) . . . . ?
C19 Fe2 C14 C12 -39.9(11) . . . . ?
C20 Fe2 C14 C12 1.5(13) . . . . ?
C15 Fe2 C14 C12 122.1(11) . . . . ?
C18 Fe2 C14 C12 -119.2(11) . . . . ?
C17 Fe2 C14 C12 -157.5(10) . . . . ?
C22 Fe2 C14 C12 69.6(16) . . . . ?
C16 Fe2 C14 C12 158.8(10) . . . . ?
C18 C14 C15 C16 -1.7(10) . . . . ?
C12 C14 C15 C16 -175.3(8) . . . . ?
Fe2 C14 C15 C16 -60.4(6) . . . . ?
C18 C14 C15 Fe2 58.7(6) . . . . ?
C12 C14 C15 Fe2 -114.9(9) . . . . ?
C21 Fe2 C15 C16 -120.6(11) . . . . ?
C23 Fe2 C15 C16 -50.9(16) . . . . ?
C19 Fe2 C15 C16 165.1(11) . . . . ?
C20 Fe2 C15 C16 -162.9(10) . . . . ?
C18 Fe2 C15 C16 81.9(6) . . . . ?
C17 Fe2 C15 C16 38.0(6) . . . . ?
C22 Fe2 C15 C16 -79.6(10) . . . . ?
C14 Fe2 C15 C16 120.5(8) . . . . ?
C21 Fe2 C15 C14 119.0(11) . . . . ?
C23 Fe2 C15 C14 -171.4(14) . . . . ?
C19 Fe2 C15 C14 44.7(14) . . . . ?
C20 Fe2 C15 C14 76.6(10) . . . . ?
C18 Fe2 C15 C14 -38.6(5) . . . . ?
C17 Fe2 C15 C14 -82.5(6) . . . . ?
C22 Fe2 C15 C14 159.9(9) . . . . ?
C16 Fe2 C15 C14 -120.5(8) . . . . ?
C14 C15 C16 C17 1.5(10) . . . . ?
Fe2 C15 C16 C17 -58.7(6) . . . . ?
C14 C15 C16 Fe2 60.2(6) . . . . ?
C21 Fe2 C16 C15 78.8(10) . . . . ?
C23 Fe2 C16 C15 161.9(9) . . . . ?
C19 Fe2 C16 C15 -163.6(13) . . . . ?
C20 Fe2 C16 C15 41.2(15) . . . . ?
C18 Fe2 C16 C15 -81.5(6) . . . . ?
C17 Fe2 C16 C15 -118.8(8) . . . . ?
C22 Fe2 C16 C15 121.1(10) . . . . ?
C14 Fe2 C16 C15 -36.8(5) . . . . ?
C21 Fe2 C16 C17 -162.4(10) . . . . ?
C23 Fe2 C16 C17 -79.3(10) . . . . ?
C19 Fe2 C16 C17 -44.9(16) . . . . ?
C20 Fe2 C16 C17 160.0(13) . . . . ?
C15 Fe2 C16 C17 118.8(8) . . . . ?
C18 Fe2 C16 C17 37.3(5) . . . . ?
C22 Fe2 C16 C17 -120.2(10) . . . . ?
C14 Fe2 C16 C17 82.0(6) . . . . ?
C15 C16 C17 C18 -0.7(10) . . . . ?
Fe2 C16 C17 C18 -59.4(6) . . . . ?
C15 C16 C17 Fe2 58.7(6) . . . . ?
C21 Fe2 C17 C18 166.0(13) . . . . ?
C23 Fe2 C17 C18 -117.7(10) . . . . ?
C19 Fe2 C17 C18 -76.8(10) . . . . ?
C20 Fe2 C17 C18 -38.6(18) . . . . ?
C15 Fe2 C17 C18 82.4(6) . . . . ?
C22 Fe2 C17 C18 -159.4(9) . . . . ?
C14 Fe2 C17 C18 39.0(5) . . . . ?
C16 Fe2 C17 C18 119.9(8) . . . . ?
C21 Fe2 C17 C16 46.1(15) . . . . ?
C23 Fe2 C17 C16 122.4(10) . . . . ?
C19 Fe2 C17 C16 163.3(9) . . . . ?
C20 Fe2 C17 C16 -158.5(15) . . . . ?
C15 Fe2 C17 C16 -37.6(5) . . . . ?
C18 Fe2 C17 C16 -119.9(8) . . . . ?
C22 Fe2 C17 C16 80.7(10) . . . . ?
C14 Fe2 C17 C16 -80.9(6) . . . . ?
C16 C17 C18 C14 -0.3(10) . . . . ?
Fe2 C17 C18 C14 -60.2(6) . . . . ?
C16 C17 C18 Fe2 60.0(6) . . . . ?
C15 C14 C18 C17 1.2(9) . . . . ?
C12 C14 C18 C17 175.0(8) . . . . ?
Fe2 C14 C18 C17 60.1(6) . . . . ?
C15 C14 C18 Fe2 -58.9(6) . . . . ?
C12 C14 C18 Fe2 114.9(8) . . . . ?
C21 Fe2 C18 C17 -166.6(13) . . . . ?
C23 Fe2 C18 C17 83.2(9) . . . . ?
C19 Fe2 C18 C17 122.3(10) . . . . ?
C20 Fe2 C18 C17 164.9(10) . . . . ?
C15 Fe2 C18 C17 -80.4(6) . . . . ?
C22 Fe2 C18 C17 53.5(15) . . . . ?
C14 Fe2 C18 C17 -117.8(8) . . . . ?
C16 Fe2 C18 C17 -37.2(5) . . . . ?
C21 Fe2 C18 C14 -48.8(16) . . . . ?
C23 Fe2 C18 C14 -159.0(8) . . . . ?
C19 Fe2 C18 C14 -119.9(10) . . . . ?
C20 Fe2 C18 C14 -77.3(11) . . . . ?
C15 Fe2 C18 C14 37.4(5) . . . . ?
C17 Fe2 C18 C14 117.8(8) . . . . ?
C22 Fe2 C18 C14 171.3(12) . . . . ?
C16 Fe2 C18 C14 80.6(6) . . . . ?
C21 Fe2 C19 C23 79.7(9) . . . . ?
C20 Fe2 C19 C23 118.9(12) . . . . ?
C15 Fe2 C19 C23 162.3(12) . . . . ?
C18 Fe2 C19 C23 -122.2(11) . . . . ?
C17 Fe2 C19 C23 -80.6(11) . . . . ?
C22 Fe2 C19 C23 36.2(8) . . . . ?
C14 Fe2 C19 C23 -165.1(10) . . . . ?
C16 Fe2 C19 C23 -47.0(17) . . . . ?
C21 Fe2 C19 C20 -39.2(8) . . . . ?
C23 Fe2 C19 C20 -118.9(12) . . . . ?
C15 Fe2 C19 C20 43.4(17) . . . . ?
C18 Fe2 C19 C20 118.9(11) . . . . ?
C17 Fe2 C19 C20 160.5(10) . . . . ?
C22 Fe2 C19 C20 -82.7(9) . . . . ?
C14 Fe2 C19 C20 75.9(11) . . . . ?
C16 Fe2 C19 C20 -165.9(12) . . . . ?
C23 C19 C20 C21 0.7(13) . . . . ?
Fe2 C19 C20 C21 60.9(9) . . . . ?
C23 C19 C20 Fe2 -60.2(8) . . . . ?
C23 Fe2 C20 C21 -79.4(9) . . . . ?
C19 Fe2 C20 C21 -115.7(12) . . . . ?
C15 Fe2 C20 C21 81.7(12) . . . . ?
C18 Fe2 C20 C21 164.4(10) . . . . ?
C17 Fe2 C20 C21 -167.0(10) . . . . ?
C22 Fe2 C20 C21 -36.9(9) . . . . ?
C14 Fe2 C20 C21 122.3(12) . . . . ?
C16 Fe2 C20 C21 51.8(17) . . . . ?
C21 Fe2 C20 C19 115.7(12) . . . . ?
C23 Fe2 C20 C19 36.3(8) . . . . ?
C15 Fe2 C20 C19 -162.6(10) . . . . ?
C18 Fe2 C20 C19 -79.9(11) . . . . ?
C17 Fe2 C20 C19 -51.3(16) . . . . ?
C22 Fe2 C20 C19 78.8(8) . . . . ?
C14 Fe2 C20 C19 -122.0(11) . . . . ?
C16 Fe2 C20 C19 167.5(11) . . . . ?
C19 C20 C21 C22 -0.4(14) . . . . ?
Fe2 C20 C21 C22 60.5(9) . . . . ?
C19 C20 C21 Fe2 -60.8(8) . . . . ?
C23 Fe2 C21 C22 -37.8(8) . . . . ?
C19 Fe2 C21 C22 -79.8(9) . . . . ?
C20 Fe2 C21 C22 -119.8(14) . . . . ?
C15 Fe2 C21 C22 123.0(12) . . . . ?
C18 Fe2 C21 C22 -158.7(12) . . . . ?
C17 Fe2 C21 C22 47.0(18) . . . . ?
C14 Fe2 C21 C22 165.1(10) . . . . ?
C16 Fe2 C21 C22 81.2(12) . . . . ?
C23 Fe2 C21 C20 82.0(10) . . . . ?
C19 Fe2 C21 C20 40.0(9) . . . . ?
C15 Fe2 C21 C20 -117.2(13) . . . . ?
C18 Fe2 C21 C20 -38.9(19) . . . . ?
C17 Fe2 C21 C20 166.7(13) . . . . ?
C22 Fe2 C21 C20 119.8(14) . . . . ?
C14 Fe2 C21 C20 -75.1(13) . . . . ?
C16 Fe2 C21 C20 -159.0(11) . . . . ?
C20 C21 C22 C23 -0.1(15) . . . . ?
Fe2 C21 C22 C23 60.0(8) . . . . ?
C20 C21 C22 Fe2 -60.1(9) . . . . ?
C21 Fe2 C22 C23 -117.6(13) . . . . ?
C19 Fe2 C22 C23 -35.6(8) . . . . ?
C20 Fe2 C22 C23 -80.3(9) . . . . ?
C15 Fe2 C22 C23 165.9(9) . . . . ?
C18 Fe2 C22 C23 40.9(18) . . . . ?
C17 Fe2 C22 C23 80.4(11) . . . . ?
C14 Fe2 C22 C23 -155.4(13) . . . . ?
C16 Fe2 C22 C23 123.5(11) . . . . ?
C23 Fe2 C22 C21 117.6(13) . . . . ?
C19 Fe2 C22 C21 82.0(9) . . . . ?
C20 Fe2 C22 C21 37.3(9) . . . . ?
C15 Fe2 C22 C21 -76.5(13) . . . . ?
C18 Fe2 C22 C21 158.6(14) . . . . ?
C17 Fe2 C22 C21 -162.0(11) . . . . ?
C14 Fe2 C22 C21 -38(2) . . . . ?
C16 Fe2 C22 C21 -118.9(13) . . . . ?
C20 C19 C23 C22 -0.8(13) . . . . ?
Fe2 C19 C23 C22 -60.5(9) . . . . ?
C20 C19 C23 Fe2 59.7(8) . . . . ?
C21 C22 C23 C19 0.5(14) . . . . ?
Fe2 C22 C23 C19 60.4(8) . . . . ?
C21 C22 C23 Fe2 -59.9(8) . . . . ?
C21 Fe2 C23 C19 -82.7(9) . . . . ?
C20 Fe2 C23 C19 -38.6(8) . . . . ?
C15 Fe2 C23 C19 -159.5(13) . . . . ?
C18 Fe2 C23 C19 75.4(11) . . . . ?
C17 Fe2 C23 C19 119.1(11) . . . . ?
C22 Fe2 C23 C19 -121.0(12) . . . . ?
C14 Fe2 C23 C19 35.6(18) . . . . ?
C16 Fe2 C23 C19 162.1(9) . . . . ?
C21 Fe2 C23 C22 38.3(9) . . . . ?
C19 Fe2 C23 C22 121.0(12) . . . . ?
C20 Fe2 C23 C22 82.4(9) . . . . ?
C15 Fe2 C23 C22 -38.4(19) . . . . ?
C18 Fe2 C23 C22 -163.6(10) . . . . ?
C17 Fe2 C23 C22 -119.9(11) . . . . ?
C14 Fe2 C23 C22 156.6(14) . . . . ?
C16 Fe2 C23 C22 -76.9(11) . . . . ?
C53 Fe51 C51 C55 81.2(7) . . . . ?
C54 Fe51 C51 C55 37.7(7) . . . . ?
C52 Fe51 C51 C55 119.5(10) . . . . ?
C60 Fe51 C51 C55 17(6) . . . . ?
C58 Fe51 C51 C55 -87.6(9) . . . . ?
C59 Fe51 C51 C55 -52.6(11) . . . . ?
C57 Fe51 C51 C55 -127.1(9) . . . . ?
C61 Fe51 C51 C55 160.6(9) . . . . ?
C56 Fe51 C51 C55 -165.1(8) . . . . ?
C53 Fe51 C51 C52 -38.3(7) . . . . ?
C54 Fe51 C51 C52 -81.8(7) . . . . ?
C55 Fe51 C51 C52 -119.5(10) . . . . ?
C60 Fe51 C51 C52 -103(6) . . . . ?
C58 Fe51 C51 C52 152.9(7) . . . . ?
C59 Fe51 C51 C52 -172.1(8) . . . . ?
C57 Fe51 C51 C52 113.4(8) . . . . ?
C61 Fe51 C51 C52 41.0(10) . . . . ?
C56 Fe51 C51 C52 75.4(8) . . . . ?
C55 C51 C52 C53 -0.5(11) . . . . ?
Fe51 C51 C52 C53 59.6(7) . . . . ?
C55 C51 C52 Fe51 -60.1(8) . . . . ?
C53 Fe51 C52 C51 117.9(10) . . . . ?
C54 Fe51 C52 C51 80.0(7) . . . . ?
C55 Fe51 C52 C51 37.0(6) . . . . ?
C60 Fe51 C52 C51 170.4(8) . . . . ?
C58 Fe51 C52 C51 -46.1(10) . . . . ?
C59 Fe51 C52 C51 84(7) . . . . ?
C57 Fe51 C52 C51 -78.8(8) . . . . ?
C61 Fe51 C52 C51 -156.7(7) . . . . ?
C56 Fe51 C52 C51 -117.4(7) . . . . ?
C54 Fe51 C52 C53 -37.9(7) . . . . ?
C51 Fe51 C52 C53 -117.9(10) . . . . ?
C55 Fe51 C52 C53 -81.0(7) . . . . ?
C60 Fe51 C52 C53 52.5(11) . . . . ?
C58 Fe51 C52 C53 -164.0(9) . . . . ?
C59 Fe51 C52 C53 -34(7) . . . . ?
C57 Fe51 C52 C53 163.3(8) . . . . ?
C61 Fe51 C52 C53 85.4(9) . . . . ?
C56 Fe51 C52 C53 124.7(9) . . . . ?
C51 C52 C53 C54 0.9(11) . . . . ?
Fe51 C52 C53 C54 61.0(7) . . . . ?
C51 C52 C53 Fe51 -60.1(7) . . . . ?
C51 Fe51 C53 C54 -79.8(8) . . . . ?
C52 Fe51 C53 C54 -117.9(10) . . . . ?
C55 Fe51 C53 C54 -36.6(7) . . . . ?
C60 Fe51 C53 C54 94.3(9) . . . . ?
C58 Fe51 C53 C54 0(3) . . . . ?
C59 Fe51 C53 C54 58.0(10) . . . . ?
C57 Fe51 C53 C54 -150.2(11) . . . . ?
C61 Fe51 C53 C54 134.9(9) . . . . ?
C56 Fe51 C53 C54 173.0(8) . . . . ?
C54 Fe51 C53 C52 117.9(10) . . . . ?
C51 Fe51 C53 C52 38.1(6) . . . . ?
C55 Fe51 C53 C52 81.2(7) . . . . ?
C60 Fe51 C53 C52 -147.8(8) . . . . ?
C58 Fe51 C53 C52 118(3) . . . . ?
C59 Fe51 C53 C52 175.9(8) . . . . ?
C57 Fe51 C53 C52 -32.3(13) . . . . ?
C61 Fe51 C53 C52 -107.2(9) . . . . ?
C56 Fe51 C53 C52 -69.1(9) . . . . ?
C52 C53 C54 C55 -0.9(13) . . . . ?
Fe51 C53 C54 C55 60.2(8) . . . . ?
C52 C53 C54 Fe51 -61.1(7) . . . . ?
C51 Fe51 C54 C53 82.3(7) . . . . ?
C52 Fe51 C54 C53 38.4(7) . . . . ?
C55 Fe51 C54 C53 120.1(11) . . . . ?
C60 Fe51 C54 C53 -100.0(9) . . . . ?
C58 Fe51 C54 C53 -180.0(8) . . . . ?
C59 Fe51 C54 C53 -141.2(9) . . . . ?
C57 Fe51 C54 C53 132.7(16) . . . . ?
C61 Fe51 C54 C53 -60.9(10) . . . . ?
C56 Fe51 C54 C53 -17.2(19) . . . . ?
C53 Fe51 C54 C55 -120.1(11) . . . . ?
C51 Fe51 C54 C55 -37.8(7) . . . . ?
C52 Fe51 C54 C55 -81.7(8) . . . . ?
C60 Fe51 C54 C55 139.9(9) . . . . ?
C58 Fe51 C54 C55 59.9(10) . . . . ?
C59 Fe51 C54 C55 98.7(9) . . . . ?
C57 Fe51 C54 C55 13(2) . . . . ?
C61 Fe51 C54 C55 179.0(8) . . . . ?
C56 Fe51 C54 C55 -137.3(14) . . . . ?
C53 C54 C55 C51 0.6(13) . . . . ?
Fe51 C54 C55 C51 60.0(8) . . . . ?
C53 C54 C55 Fe51 -59.4(8) . . . . ?
C52 C51 C55 C54 0.0(12) . . . . ?
Fe51 C51 C55 C54 -59.7(8) . . . . ?
C52 C51 C55 Fe51 59.7(7) . . . . ?
C53 Fe51 C55 C54 36.9(7) . . . . ?
C51 Fe51 C55 C54 118.3(11) . . . . ?
C52 Fe51 C55 C54 80.8(8) . . . . ?
C60 Fe51 C55 C54 -59.2(11) . . . . ?
C58 Fe51 C55 C54 -136.5(9) . . . . ?
C59 Fe51 C55 C54 -95.2(9) . . . . ?
C57 Fe51 C55 C54 -175.1(8) . . . . ?
C61 Fe51 C55 C54 -4(3) . . . . ?
C56 Fe51 C55 C54 148.5(11) . . . . ?
C53 Fe51 C55 C51 -81.3(7) . . . . ?
C54 Fe51 C55 C51 -118.3(11) . . . . ?
C52 Fe51 C55 C51 -37.4(6) . . . . ?
C60 Fe51 C55 C51 -177.5(8) . . . . ?
C58 Fe51 C55 C51 105.2(8) . . . . ?
C59 Fe51 C55 C51 146.6(8) . . . . ?
C57 Fe51 C55 C51 66.6(9) . . . . ?
C61 Fe51 C55 C51 -122(2) . . . . ?
C56 Fe51 C55 C51 30.3(14) . . . . ?
N57 N56 C56 C57 -29.1(11) . . . . ?
N57 N56 C56 C61 145.2(7) . . . . ?
N57 N56 C56 Fe51 58.3(12) . . . . ?
C53 Fe51 C56 N56 39.4(12) . . . . ?
C54 Fe51 C56 N56 52.0(18) . . . . ?
C51 Fe51 C56 N56 -37.8(12) . . . . ?
C52 Fe51 C56 N56 1.5(12) . . . . ?
C55 Fe51 C56 N56 -58.7(16) . . . . ?
C60 Fe51 C56 N56 141.9(12) . . . . ?
C58 Fe51 C56 N56 -142.0(12) . . . . ?
C59 Fe51 C56 N56 179.6(12) . . . . ?
C57 Fe51 C56 N56 -112.5(12) . . . . ?
C61 Fe51 C56 N56 111.9(14) . . . . ?
C53 Fe51 C56 C57 151.9(6) . . . . ?
C54 Fe51 C56 C57 164.5(12) . . . . ?
C51 Fe51 C56 C57 74.6(7) . . . . ?
C52 Fe51 C56 C57 114.0(7) . . . . ?
C55 Fe51 C56 C57 53.8(11) . . . . ?
C60 Fe51 C56 C57 -105.6(6) . . . . ?
C58 Fe51 C56 C57 -29.5(5) . . . . ?
C59 Fe51 C56 C57 -67.9(6) . . . . ?
C61 Fe51 C56 C57 -135.6(8) . . . . ?
C53 Fe51 C56 C61 -72.5(8) . . . . ?
C54 Fe51 C56 C61 -59.9(15) . . . . ?
C51 Fe51 C56 C61 -149.7(7) . . . . ?
C52 Fe51 C56 C61 -110.4(8) . . . . ?
C55 Fe51 C56 C61 -170.6(9) . . . . ?
C60 Fe51 C56 C61 30.0(6) . . . . ?
C58 Fe51 C56 C61 106.1(6) . . . . ?
C59 Fe51 C56 C61 67.7(6) . . . . ?
C57 Fe51 C56 C61 135.6(8) . . . . ?
C56 N56 N57 C62 -175.1(8) . . . . ?
N56 C56 C57 C58 178.8(8) . . . . ?
C61 C56 C57 C58 4.5(12) . . . . ?
Fe51 C56 C57 C58 52.6(8) . . . . ?
N56 C56 C57 Fe51 126.3(8) . . . . ?
C61 C56 C57 Fe51 -48.1(7) . . . . ?
C53 Fe51 C57 C58 171.6(8) . . . . ?
C54 Fe51 C57 C58 63.7(15) . . . . ?
C51 Fe51 C57 C58 109.6(7) . . . . ?
C52 Fe51 C57 C58 149.6(7) . . . . ?
C55 Fe51 C57 C58 73.0(8) . . . . ?
C60 Fe51 C57 C58 -66.8(7) . . . . ?
C59 Fe51 C57 C58 -28.8(6) . . . . ?
C61 Fe51 C57 C58 -105.0(7) . . . . ?
C56 Fe51 C57 C58 -132.7(9) . . . . ?
C53 Fe51 C57 C56 -55.6(10) . . . . ?
C54 Fe51 C57 C56 -163.5(13) . . . . ?
C51 Fe51 C57 C56 -117.7(7) . . . . ?
C52 Fe51 C57 C56 -77.7(7) . . . . ?
C55 Fe51 C57 C56 -154.2(7) . . . . ?
C60 Fe51 C57 C56 66.0(6) . . . . ?
C58 Fe51 C57 C56 132.7(9) . . . . ?
C59 Fe51 C57 C56 103.9(6) . . . . ?
C61 Fe51 C57 C56 27.8(5) . . . . ?
C56 C57 C58 C59 -1.9(14) . . . . ?
Fe51 C57 C58 C59 52.1(8) . . . . ?
C56 C57 C58 Fe51 -54.0(7) . . . . ?
C53 Fe51 C58 C57 -157(2) . . . . ?
C54 Fe51 C58 C57 -157.1(8) . . . . ?
C51 Fe51 C58 C57 -81.5(7) . . . . ?
C52 Fe51 C58 C57 -51.8(10) . . . . ?
C55 Fe51 C58 C57 -122.6(8) . . . . ?
C60 Fe51 C58 C57 104.8(7) . . . . ?
C59 Fe51 C58 C57 134.4(10) . . . . ?
C61 Fe51 C58 C57 66.8(6) . . . . ?
C56 Fe51 C58 C57 29.3(6) . . . . ?
C53 Fe51 C58 C59 68(3) . . . . ?
C54 Fe51 C58 C59 68.5(9) . . . . ?
C51 Fe51 C58 C59 144.1(7) . . . . ?
C52 Fe51 C58 C59 173.8(8) . . . . ?
C55 Fe51 C58 C59 103.1(8) . . . . ?
C60 Fe51 C58 C59 -29.5(7) . . . . ?
C57 Fe51 C58 C59 -134.4(10) . . . . ?
C61 Fe51 C58 C59 -67.6(7) . . . . ?
C56 Fe51 C58 C59 -105.1(7) . . . . ?
C57 C58 C59 C60 -0.6(15) . . . . ?
Fe51 C58 C59 C60 51.8(8) . . . . ?
C57 C58 C59 Fe51 -52.4(8) . . . . ?
C53 Fe51 C59 C60 61.9(9) . . . . ?
C54 Fe51 C59 C60 96.6(9) . . . . ?
C51 Fe51 C59 C60 170.7(7) . . . . ?
C52 Fe51 C59 C60 93(7) . . . . ?
C55 Fe51 C59 C60 138.4(8) . . . . ?
C58 Fe51 C59 C60 -132.3(10) . . . . ?
C57 Fe51 C59 C60 -103.9(7) . . . . ?
C61 Fe51 C59 C60 -28.2(6) . . . . ?
C56 Fe51 C59 C60 -66.2(6) . . . . ?
C53 Fe51 C59 C58 -165.8(8) . . . . ?
C54 Fe51 C59 C58 -131.1(9) . . . . ?
C51 Fe51 C59 C58 -57.0(10) . . . . ?
C52 Fe51 C59 C58 -135(7) . . . . ?
C55 Fe51 C59 C58 -89.4(8) . . . . ?
C60 Fe51 C59 C58 132.3(10) . . . . ?
C57 Fe51 C59 C58 28.4(6) . . . . ?
C61 Fe51 C59 C58 104.1(7) . . . . ?
C56 Fe51 C59 C58 66.1(7) . . . . ?
C58 C59 C60 C61 0.4(15) . . . . ?
Fe51 C59 C60 C61 52.1(9) . . . . ?
C58 C59 C60 Fe51 -51.7(8) . . . . ?
C53 Fe51 C60 C59 -138.7(8) . . . . ?
C54 Fe51 C60 C59 -96.6(9) . . . . ?
C51 Fe51 C60 C59 -77(5) . . . . ?
C52 Fe51 C60 C59 -171.8(7) . . . . ?
C55 Fe51 C60 C59 -61.5(9) . . . . ?
C58 Fe51 C60 C59 30.1(6) . . . . ?
C57 Fe51 C60 C59 67.9(7) . . . . ?
C61 Fe51 C60 C59 135.1(9) . . . . ?
C56 Fe51 C60 C59 105.3(7) . . . . ?
C53 Fe51 C60 C61 86.2(8) . . . . ?
C54 Fe51 C60 C61 128.3(8) . . . . ?
C51 Fe51 C60 C61 148(5) . . . . ?
C52 Fe51 C60 C61 53.1(9) . . . . ?
C55 Fe51 C60 C61 163.3(7) . . . . ?
C58 Fe51 C60 C61 -105.1(6) . . . . ?
C59 Fe51 C60 C61 -135.1(9) . . . . ?
C57 Fe51 C60 C61 -67.2(6) . . . . ?
C56 Fe51 C60 C61 -29.8(6) . . . . ?
C59 C60 C61 C56 2.2(14) . . . . ?
Fe51 C60 C61 C56 54.3(7) . . . . ?
C59 C60 C61 Fe51 -52.1(9) . . . . ?
N56 C56 C61 C60 -179.0(8) . . . . ?
C57 C56 C61 C60 -4.6(12) . . . . ?
Fe51 C56 C61 C60 -52.8(8) . . . . ?
N56 C56 C61 Fe51 -126.2(8) . . . . ?
C57 C56 C61 Fe51 48.2(7) . . . . ?
C53 Fe51 C61 C60 -105.8(8) . . . . ?
C54 Fe51 C61 C60 -70.8(8) . . . . ?
C51 Fe51 C61 C60 -174.2(7) . . . . ?
C52 Fe51 C61 C60 -147.3(7) . . . . ?
C55 Fe51 C61 C60 -68(2) . . . . ?
C58 Fe51 C61 C60 66.6(6) . . . . ?
C59 Fe51 C61 C60 28.0(6) . . . . ?
C57 Fe51 C61 C60 104.4(6) . . . . ?
C56 Fe51 C61 C60 132.0(9) . . . . ?
C53 Fe51 C61 C56 122.1(8) . . . . ?
C54 Fe51 C61 C56 157.1(7) . . . . ?
C51 Fe51 C61 C56 53.8(10) . . . . ?
C52 Fe51 C61 C56 80.7(8) . . . . ?
C55 Fe51 C61 C56 160(2) . . . . ?
C60 Fe51 C61 C56 -132.0(9) . . . . ?
C58 Fe51 C61 C56 -65.4(6) . . . . ?
C59 Fe51 C61 C56 -104.1(6) . . . . ?
C57 Fe51 C61 C56 -27.6(5) . . . . ?
N56 N57 C62 C64 175.3(6) . . . . ?
N56 N57 C62 C63 -4.2(12) . . . . ?
N57 C62 C64 C65 167.3(8) . . . . ?
C63 C62 C64 C65 -13.1(13) . . . . ?
N57 C62 C64 C68 -16.1(12) . . . . ?
C63 C62 C64 C68 163.5(8) . . . . ?
N57 C62 C64 Fe52 -103.0(9) . . . . ?
C63 C62 C64 Fe52 76.6(10) . . . . ?
C70 Fe52 C64 C65 44.4(17) . . . . ?
C72 Fe52 C64 C65 115.4(9) . . . . ?
C71 Fe52 C64 C65 74.2(9) . . . . ?
C69 Fe52 C64 C65 -169.7(10) . . . . ?
C66 Fe52 C64 C65 -37.9(6) . . . . ?
C73 Fe52 C64 C65 157.8(8) . . . . ?
C67 Fe52 C64 C65 -80.9(6) . . . . ?
C68 Fe52 C64 C65 -118.0(8) . . . . ?
C70 Fe52 C64 C68 162.3(14) . . . . ?
C72 Fe52 C64 C68 -126.6(8) . . . . ?
C65 Fe52 C64 C68 118.0(8) . . . . ?
C71 Fe52 C64 C68 -167.9(8) . . . . ?
C69 Fe52 C64 C68 -51.7(13) . . . . ?
C66 Fe52 C64 C68 80.1(6) . . . . ?
C73 Fe52 C64 C68 -84.3(8) . . . . ?
C67 Fe52 C64 C68 37.1(5) . . . . ?
C70 Fe52 C64 C62 -79.4(17) . . . . ?
C72 Fe52 C64 C62 -8.4(11) . . . . ?
C65 Fe52 C64 C62 -123.8(12) . . . . ?
C71 Fe52 C64 C62 -49.7(11) . . . . ?
C69 Fe52 C64 C62 66.5(15) . . . . ?
C66 Fe52 C64 C62 -161.7(11) . . . . ?
C73 Fe52 C64 C62 34.0(11) . . . . ?
C67 Fe52 C64 C62 155.3(10) . . . . ?
C68 Fe52 C64 C62 118.2(11) . . . . ?
C68 C64 C65 C66 0.8(10) . . . . ?
C62 C64 C65 C66 177.9(8) . . . . ?
Fe52 C64 C65 C66 59.9(6) . . . . ?
C68 C64 C65 Fe52 -59.1(6) . . . . ?
C62 C64 C65 Fe52 118.0(9) . . . . ?
C70 Fe52 C65 C64 -165.4(8) . . . . ?
C72 Fe52 C65 C64 -82.8(9) . . . . ?
C71 Fe52 C65 C64 -125.0(9) . . . . ?
C69 Fe52 C65 C64 166.5(13) . . . . ?
C66 Fe52 C65 C64 119.7(8) . . . . ?
C73 Fe52 C65 C64 -51.5(12) . . . . ?
C67 Fe52 C65 C64 82.1(6) . . . . ?
C68 Fe52 C65 C64 39.0(5) . . . . ?
C70 Fe52 C65 C66 74.9(9) . . . . ?
C72 Fe52 C65 C66 157.5(8) . . . . ?
C71 Fe52 C65 C66 115.3(9) . . . . ?
C69 Fe52 C65 C66 46.8(17) . . . . ?
C73 Fe52 C65 C66 -171.1(9) . . . . ?
C67 Fe52 C65 C66 -37.6(5) . . . . ?
C68 Fe52 C65 C66 -80.7(6) . . . . ?
C64 Fe52 C65 C66 -119.7(8) . . . . ?
C64 C65 C66 C67 -0.3(10) . . . . ?
Fe52 C65 C66 C67 60.1(7) . . . . ?
C64 C65 C66 Fe52 -60.4(6) . . . . ?
C70 Fe52 C66 C67 116.5(9) . . . . ?
C72 Fe52 C66 C67 -169.1(9) . . . . ?
C65 Fe52 C66 C67 -118.3(8) . . . . ?
C71 Fe52 C66 C67 158.9(8) . . . . ?
C69 Fe52 C66 C67 77.6(9) . . . . ?
C73 Fe52 C66 C67 49.7(16) . . . . ?
C68 Fe52 C66 C67 -36.4(6) . . . . ?
C64 Fe52 C66 C67 -81.1(6) . . . . ?
C70 Fe52 C66 C65 -125.2(9) . . . . ?
C72 Fe52 C66 C65 -50.8(12) . . . . ?
C71 Fe52 C66 C65 -82.8(9) . . . . ?
C69 Fe52 C66 C65 -164.2(7) . . . . ?
C73 Fe52 C66 C65 168.0(13) . . . . ?
C67 Fe52 C66 C65 118.3(8) . . . . ?
C68 Fe52 C66 C65 81.9(6) . . . . ?
C64 Fe52 C66 C65 37.2(5) . . . . ?
C65 C66 C67 C68 -0.5(11) . . . . ?
Fe52 C66 C67 C68 58.6(6) . . . . ?
C65 C66 C67 Fe52 -59.0(6) . . . . ?
C70 Fe52 C67 C66 -81.5(9) . . . . ?
C72 Fe52 C67 C66 162.7(14) . . . . ?
C65 Fe52 C67 C66 38.8(6) . . . . ?
C71 Fe52 C67 C66 -45.7(13) . . . . ?
C69 Fe52 C67 C66 -122.4(9) . . . . ?
C73 Fe52 C67 C66 -163.1(8) . . . . ?
C68 Fe52 C67 C66 121.1(9) . . . . ?
C64 Fe52 C67 C66 82.6(6) . . . . ?
C70 Fe52 C67 C68 157.5(8) . . . . ?
C72 Fe52 C67 C68 41.6(18) . . . . ?
C65 Fe52 C67 C68 -82.2(6) . . . . ?
C71 Fe52 C67 C68 -166.8(10) . . . . ?
C69 Fe52 C67 C68 116.6(8) . . . . ?
C66 Fe52 C67 C68 -121.1(9) . . . . ?
C73 Fe52 C67 C68 75.8(9) . . . . ?
C64 Fe52 C67 C68 -38.5(5) . . . . ?
C66 C67 C68 C64 1.0(10) . . . . ?
Fe52 C67 C68 C64 59.6(6) . . . . ?
C66 C67 C68 Fe52 -58.6(7) . . . . ?
C65 C64 C68 C67 -1.1(9) . . . . ?
C62 C64 C68 C67 -178.4(8) . . . . ?
Fe52 C64 C68 C67 -60.0(6) . . . . ?
C65 C64 C68 Fe52 58.9(6) . . . . ?
C62 C64 C68 Fe52 -118.4(8) . . . . ?
C70 Fe52 C68 C67 -49.3(13) . . . . ?
C72 Fe52 C68 C67 -166.9(8) . . . . ?
C65 Fe52 C68 C67 81.0(7) . . . . ?
C71 Fe52 C68 C67 158.2(16) . . . . ?
C69 Fe52 C68 C67 -82.5(9) . . . . ?
C66 Fe52 C68 C67 36.4(6) . . . . ?
C73 Fe52 C68 C67 -124.9(9) . . . . ?
C64 Fe52 C68 C67 119.1(8) . . . . ?
C70 Fe52 C68 C64 -168.3(10) . . . . ?
C72 Fe52 C68 C64 74.0(8) . . . . ?
C65 Fe52 C68 C64 -38.1(5) . . . . ?
C71 Fe52 C68 C64 39.2(18) . . . . ?
C69 Fe52 C68 C64 158.5(7) . . . . ?
C66 Fe52 C68 C64 -82.7(6) . . . . ?
C73 Fe52 C68 C64 116.1(8) . . . . ?
C67 Fe52 C68 C64 -119.1(8) . . . . ?
C72 Fe52 C69 C70 -81.3(8) . . . . ?
C65 Fe52 C69 C70 37.5(19) . . . . ?
C71 Fe52 C69 C70 -37.3(8) . . . . ?
C66 Fe52 C69 C70 73.6(10) . . . . ?
C73 Fe52 C69 C70 -119.2(11) . . . . ?
C67 Fe52 C69 C70 115.2(9) . . . . ?
C68 Fe52 C69 C70 157.5(8) . . . . ?
C64 Fe52 C69 C70 -164.9(10) . . . . ?
C70 Fe52 C69 C73 119.2(11) . . . . ?
C72 Fe52 C69 C73 37.9(7) . . . . ?
C65 Fe52 C69 C73 156.7(13) . . . . ?
C71 Fe52 C69 C73 81.9(8) . . . . ?
C66 Fe52 C69 C73 -167.2(8) . . . . ?
C67 Fe52 C69 C73 -125.6(9) . . . . ?
C68 Fe52 C69 C73 -83.3(9) . . . . ?
C64 Fe52 C69 C73 -45.7(15) . . . . ?
C73 C69 C70 C71 -0.5(13) . . . . ?
Fe52 C69 C70 C71 59.7(8) . . . . ?
C73 C69 C70 Fe52 -60.2(7) . . . . ?
C72 Fe52 C70 C69 81.9(8) . . . . ?
C65 Fe52 C70 C69 -166.6(8) . . . . ?
C71 Fe52 C70 C69 120.5(12) . . . . ?
C66 Fe52 C70 C69 -124.6(9) . . . . ?
C73 Fe52 C70 C69 37.6(7) . . . . ?
C67 Fe52 C70 C69 -82.8(10) . . . . ?
C68 Fe52 C70 C69 -48.4(14) . . . . ?
C64 Fe52 C70 C69 159.0(13) . . . . ?
C72 Fe52 C70 C71 -38.6(7) . . . . ?
C65 Fe52 C70 C71 72.9(11) . . . . ?
C69 Fe52 C70 C71 -120.5(12) . . . . ?
C66 Fe52 C70 C71 115.0(10) . . . . ?
C73 Fe52 C70 C71 -82.8(8) . . . . ?
C67 Fe52 C70 C71 156.8(9) . . . . ?
C68 Fe52 C70 C71 -168.9(10) . . . . ?
C64 Fe52 C70 C71 38.6(19) . . . . ?
C69 C70 C71 C72 -0.3(13) . . . . ?
Fe52 C70 C71 C72 60.2(8) . . . . ?
C69 C70 C71 Fe52 -60.5(8) . . . . ?
C72 Fe52 C71 C70 117.4(11) . . . . ?
C65 Fe52 C71 C70 -126.3(10) . . . . ?
C69 Fe52 C71 C70 35.7(7) . . . . ?
C66 Fe52 C71 C70 -83.0(10) . . . . ?
C73 Fe52 C71 C70 79.0(8) . . . . ?
C67 Fe52 C71 C70 -51.1(14) . . . . ?
C68 Fe52 C71 C70 161.9(14) . . . . ?
C64 Fe52 C71 C70 -167.1(8) . . . . ?
C70 Fe52 C71 C72 -117.4(11) . . . . ?
C65 Fe52 C71 C72 116.3(9) . . . . ?
C69 Fe52 C71 C72 -81.7(7) . . . . ?
C66 Fe52 C71 C72 159.6(8) . . . . ?
C73 Fe52 C71 C72 -38.5(7) . . . . ?
C67 Fe52 C71 C72 -168.5(10) . . . . ?
C68 Fe52 C71 C72 44.4(19) . . . . ?
C64 Fe52 C71 C72 75.4(9) . . . . ?
C70 C71 C72 C73 0.9(12) . . . . ?
Fe52 C71 C72 C73 61.1(7) . . . . ?
C70 C71 C72 Fe52 -60.2(7) . . . . ?
C70 Fe52 C72 C71 38.5(7) . . . . ?
C65 Fe52 C72 C71 -81.5(9) . . . . ?
C69 Fe52 C72 C71 80.4(7) . . . . ?
C66 Fe52 C72 C71 -45.3(14) . . . . ?
C73 Fe52 C72 C71 117.7(10) . . . . ?
C67 Fe52 C72 C71 161.3(14) . . . . ?
C68 Fe52 C72 C71 -166.2(8) . . . . ?
C64 Fe52 C72 C71 -124.2(9) . . . . ?
C70 Fe52 C72 C73 -79.2(7) . . . . ?
C65 Fe52 C72 C73 160.8(8) . . . . ?
C71 Fe52 C72 C73 -117.7(10) . . . . ?
C69 Fe52 C72 C73 -37.3(7) . . . . ?
C66 Fe52 C72 C73 -163.0(10) . . . . ?
C67 Fe52 C72 C73 43.6(18) . . . . ?
C68 Fe52 C72 C73 76.1(9) . . . . ?
C64 Fe52 C72 C73 118.1(9) . . . . ?
C70 C69 C73 C72 1.0(12) . . . . ?
Fe52 C69 C73 C72 -58.9(7) . . . . ?
C70 C69 C73 Fe52 59.9(8) . . . . ?
C71 C72 C73 C69 -1.2(12) . . . . ?
Fe52 C72 C73 C69 59.4(7) . . . . ?
C71 C72 C73 Fe52 -60.6(7) . . . . ?
C70 Fe52 C73 C69 -36.5(7) . . . . ?
C72 Fe52 C73 C69 -119.0(10) . . . . ?
C65 Fe52 C73 C69 -162.9(10) . . . . ?
C71 Fe52 C73 C69 -80.6(8) . . . . ?
C66 Fe52 C73 C69 36.7(18) . . . . ?
C67 Fe52 C73 C69 74.6(9) . . . . ?
C68 Fe52 C73 C69 116.0(9) . . . . ?
C64 Fe52 C73 C69 160.4(8) . . . . ?
C70 Fe52 C73 C72 82.5(7) . . . . ?
C65 Fe52 C73 C72 -43.9(14) . . . . ?
C71 Fe52 C73 C72 38.4(7) . . . . ?
C69 Fe52 C73 C72 119.0(10) . . . . ?
C66 Fe52 C73 C72 155.7(14) . . . . ?
C67 Fe52 C73 C72 -166.4(8) . . . . ?
C68 Fe52 C73 C72 -125.0(9) . . . . ?
C64 Fe52 C73 C72 -80.6(9) . . . . ?
